data_7051145
loop_
_publ_author_name
'Lahtinen, Tanja'
'Wegelius, Elina'
'Rissanen, Kari'

_publ_section_title
;
 Synthesis and X-ray structures of new concave \p-prismand hydrocarbon
 [2.2.1]m,p,p- and [2.2.1]p,p,p-cyclophanes
;
_journal_issue 7
_journal_name_full 'New Journal of Chemistry'
_journal_page_first 905
_journal_paper_doi 10.1039/b102725p
_journal_volume 25
_journal_year 2001
_chemical_formula_sum 'C99 H88 Ag4 F12 O13 S4'
_chemical_formula_weight 2273.41
_chemical_name_systematic
;
?
;
_space_group_IT_number 9
_symmetry_cell_setting monoclinic
_symmetry_space_group_name_Hall 'C -2yc'
_symmetry_space_group_name_H-M 'C 1 c 1'
_atom_sites_solution_hydrogens geom
_atom_sites_solution_primary direct
_atom_sites_solution_secondary difmap
_audit_creation_method SHELXL-97
_cell_angle_alpha 90.00
_cell_angle_beta 90.3120(12)
_cell_angle_gamma 90.00
_cell_formula_units_Z 4
_cell_length_a 10.8557(3)
_cell_length_b 55.1676(18)
_cell_length_c 15.8584(4)
_cell_measurement_temperature 173.0(1)
_cell_volume 9497.2(5)
_computing_structure_refinement 'SHELXL-97 (Sheldrick, 1997)'
_computing_structure_solution 'SHELXS-97 (Sheldrick, 1990)'
_diffrn_ambient_temperature 173.0(1)
_diffrn_measured_fraction_theta_full 0.499
_diffrn_measured_fraction_theta_max 0.499
_diffrn_measurement_device_type 'Nonius KappaCCD'
_diffrn_radiation_monochromator graphite
_diffrn_radiation_source 'fine-focus sealed tube'
_diffrn_radiation_type MoK\a
_diffrn_radiation_wavelength 0.71073
_diffrn_reflns_av_R_equivalents 0.0274
_diffrn_reflns_av_sigmaI/netI 0.0504
_diffrn_reflns_limit_h_max 12
_diffrn_reflns_limit_h_min -12
_diffrn_reflns_limit_k_max 65
_diffrn_reflns_limit_k_min -64
_diffrn_reflns_limit_l_max 18
_diffrn_reflns_limit_l_min -18
_diffrn_reflns_number 22844
_diffrn_reflns_theta_full 25.03
_diffrn_reflns_theta_max 25.03
_diffrn_reflns_theta_min 2.92
_exptl_absorpt_coefficient_mu 0.986
_exptl_absorpt_correction_T_max 0.8662
_exptl_absorpt_correction_T_min 0.6939
_exptl_absorpt_correction_type 'SORTAV, not used'
_exptl_crystal_colour colourless
_exptl_crystal_density_diffrn 1.590
_exptl_crystal_density_method 'not measured'
_exptl_crystal_description block
_exptl_crystal_F_000 4584
_exptl_crystal_size_max 0.40
_exptl_crystal_size_mid 0.20
_exptl_crystal_size_min 0.15
_refine_diff_density_max 1.598
_refine_diff_density_min -1.310
_refine_diff_density_rms 0.114
_refine_ls_abs_structure_details 'Flack H D (1983), Acta Cryst. A39, 876-881'
_refine_ls_abs_structure_Flack -0.01(3)
_refine_ls_extinction_method none
_refine_ls_goodness_of_fit_ref 1.027
_refine_ls_hydrogen_treatment mixed
_refine_ls_matrix_type full
_refine_ls_number_parameters 928
_refine_ls_number_reflns 15280
_refine_ls_number_restraints 13
_refine_ls_restrained_S_all 1.027
_refine_ls_R_factor_all 0.0691
_refine_ls_R_factor_gt 0.0618
_refine_ls_shift/su_max 0.004
_refine_ls_shift/su_mean 0.000
_refine_ls_structure_factor_coef Fsqd
_refine_ls_weighting_details 'w=1/[\s^2^(Fo^2^)+(0.0866P)^2^+63.7899P] where P=(Fo^2^+2Fc^2^)/3'
_refine_ls_weighting_scheme calc
_refine_ls_wR_factor_gt 0.1559
_refine_ls_wR_factor_ref 0.1617
_reflns_number_gt 13818
_reflns_number_total 15280
_reflns_threshold_expression >2sigma(I)
_cod_data_source_file b102725p.txt
_cod_data_source_block 18
_cod_depositor_comments
;
The following automatic conversions were performed:

'_refine_ls_weighting_scheme' value 'calc
w=1/[\s^2^(Fo^2^)+(0.0866P)^2^+63.7899P] where P=(Fo^2^+2Fc^2^)/3'
was changed to 'calc'. New tag '_refine_ls_weighting_details' was
created. The value of the new tag was set to
'w=1/[\s^2^(Fo^2^)+(0.0866P)^2^+63.7899P] where P=(Fo^2^+2Fc^2^)/3'.

Automatic conversion script
Id: cif_fix_values 3143 2015-03-26 13:38:13Z robertas 
;
_cod_original_sg_symbol_H-M 'C c'
_cod_database_code 7051145

loop_
_symmetry_equiv_pos_as_xyz
'x, y, z'
'x, -y, z+1/2'
'x+1/2, y+1/2, z'
'x+1/2, -y+1/2, z+1/2'

loop_
_atom_site_label
_atom_site_type_symbol
_atom_site_fract_x
_atom_site_fract_y
_atom_site_fract_z
_atom_site_U_iso_or_equiv
_atom_site_adp_type
_atom_site_occupancy
_atom_site_calc_flag
_atom_site_refinement_flags
_atom_site_disorder_assembly
_atom_site_disorder_group
C1 C 0.9501(10) 1.0508(2) 0.5434(6) 0.059(3) Uani 1 d . . .
H1A H 0.9636 1.0685 0.5434 0.070 Uiso 1 calc R . .
H1B H 0.9526 1.0448 0.6023 0.070 Uiso 1 calc R . .
C2 C 1.0458(9) 1.0379(2) 0.4898(5) 0.053(3) Uani 1 d . . .
C3 C 1.0680(9) 1.01430(18) 0.5004(5) 0.046(2) Uani 1 d . . .
H3 H 1.0410 1.0066 0.5505 0.056 Uiso 1 calc R . .
C4 C 1.1316(9) 1.00026(19) 0.4378(6) 0.049(2) Uani 1 d . . .
H4 H 1.1457 0.9834 0.4465 0.058 Uiso 1 calc R . .
C5 C 1.1725(9) 1.01154(19) 0.3640(5) 0.048(2) Uani 1 d . . .
C6 C 1.1526(9) 1.0363(2) 0.3567(6) 0.060(3) Uani 1 d . . .
H6 H 1.1828 1.0445 0.3086 0.072 Uiso 1 calc R . .
C7 C 1.0883(9) 1.04957(19) 0.4190(5) 0.049(2) Uani 1 d . . .
H7 H 1.0746 1.0665 0.4119 0.059 Uiso 1 calc R . .
C8 C 1.2187(9) 0.9977(2) 0.2916(6) 0.059(3) Uani 1 d . . .
H8A H 1.2283 0.9805 0.3084 0.070 Uiso 1 calc R . .
H8B H 1.3011 1.0039 0.2763 0.070 Uiso 1 calc R . .
C9 C 1.1349(8) 0.9989(2) 0.2141(6) 0.053(2) Uani 1 d . . .
H9A H 1.1599 0.9860 0.1743 0.063 Uiso 1 calc R . .
H9B H 1.1485 1.0147 0.1858 0.063 Uiso 1 calc R . .
C10 C 0.9971(8) 0.99623(17) 0.2313(5) 0.0400(19) Uani 1 d . . .
C11 C 0.9505(8) 0.97643(16) 0.2760(5) 0.043(2) Uani 1 d . . .
H11 H 1.0040 0.9640 0.2955 0.051 Uiso 1 calc R . .
C12 C 0.8238(8) 0.97519(15) 0.2918(5) 0.0398(19) Uani 1 d . . .
H12 H 0.7925 0.9615 0.3212 0.048 Uiso 1 calc R . .
C13 C 0.7417(8) 0.99323(17) 0.2661(6) 0.045(2) Uani 1 d . . .
C14 C 0.7898(8) 1.01211(18) 0.2224(5) 0.045(2) Uani 1 d . . .
H14 H 0.7366 1.0247 0.2033 0.053 Uiso 1 calc R . .
C15 C 0.9155(7) 1.01358(17) 0.2048(5) 0.0369(18) Uani 1 d . . .
H15 H 0.9452 1.0270 0.1735 0.044 Uiso 1 calc R . .
C16 C 0.6066(9) 0.9917(2) 0.2911(7) 0.057(3) Uani 1 d . . .
H16A H 0.5576 0.9876 0.2402 0.068 Uiso 1 calc R . .
H16B H 0.5971 0.9782 0.3315 0.068 Uiso 1 calc R . .
C17 C 0.5527(8) 1.0144(2) 0.3303(6) 0.052(2) Uani 1 d . . .
H17A H 0.5346 1.0263 0.2854 0.063 Uiso 1 calc R . .
H17B H 0.4743 1.0103 0.3585 0.063 Uiso 1 calc R . .
C18 C 0.6398(8) 1.0252(2) 0.3931(6) 0.051(2) Uani 1 d . . .
C19 C 0.6766(9) 1.01319(18) 0.4657(6) 0.050(2) Uani 1 d . . .
H19 H 0.6368 0.9984 0.4799 0.060 Uiso 1 calc R . .
C20 C 0.7710(9) 1.02195(18) 0.5196(5) 0.051(2) Uani 1 d . . .
H20 H 0.7963 1.0129 0.5676 0.061 Uiso 1 calc R . .
C21 C 0.8263(10) 1.04427(18) 0.5006(5) 0.050(2) Uani 1 d . . .
C22 C 0.7840(9) 1.05751(17) 0.4338(5) 0.048(2) Uani 1 d . . .
H22 H 0.8176 1.0731 0.4236 0.058 Uiso 1 calc R . .
C23 C 0.6912(9) 1.04847(17) 0.3795(6) 0.049(2) Uani 1 d . . .
H23 H 0.6631 1.0581 0.3336 0.058 Uiso 1 calc R . .
C1B C 1.0525(17) 0.8148(3) 0.5713(13) 0.117(4) Uani 1 d . . .
H1B1 H 1.0485 0.8116 0.5100 0.140 Uiso 1 calc R . .
H1B2 H 1.0409 0.7994 0.6022 0.140 Uiso 1 calc R . .
C2B C 1.1739(14) 0.8268(2) 0.5957(9) 0.080(4) Uani 1 d . . .
C3B C 1.2298(14) 0.8435(2) 0.5405(9) 0.079(4) Uani 1 d . . .
H3B H 1.2062 0.8444 0.4828 0.095 Uiso 1 calc R . .
C4B C 1.3204(12) 0.8587(3) 0.5732(8) 0.078(4) Uani 1 d . . .
H4B H 1.3548 0.8706 0.5366 0.094 Uiso 1 calc R . .
C5B C 1.3637(10) 0.8578(2) 0.6548(9) 0.073(4) Uani 1 d . . .
C6B C 1.3141(11) 0.8403(3) 0.7080(9) 0.090(5) Uani 1 d . . .
H6B H 1.3404 0.8389 0.7650 0.108 Uiso 1 calc R . .
C7B C 1.2238(14) 0.8246(2) 0.6745(10) 0.086(4) Uani 1 d . . .
H7B H 1.1958 0.8116 0.7090 0.103 Uiso 1 calc R . .
C8B C 1.4478(11) 0.8774(3) 0.6924(11) 0.098(5) Uani 1 d . . .
H8B1 H 1.4719 0.8889 0.6475 0.117 Uiso 1 calc R . .
H8B2 H 1.5236 0.8697 0.7149 0.117 Uiso 1 calc R . .
C9B C 1.3818(12) 0.8916(3) 0.7649(10) 0.092(4) Uani 1 d . . .
H9B1 H 1.3823 0.8813 0.8160 0.110 Uiso 1 calc R . .
H9B2 H 1.4308 0.9063 0.7779 0.110 Uiso 1 calc R . .
C10B C 1.2531(10) 0.8991(2) 0.7472(7) 0.066(3) Uani 1 d . . .
C11B C 1.2211(9) 0.91224(19) 0.6757(6) 0.053(2) Uani 1 d . . .
H11B H 1.2837 0.9170 0.6374 0.063 Uiso 1 calc R . .
C12B C 1.0984(9) 0.91872(17) 0.6586(6) 0.050(2) Uani 1 d . . .
H12B H 1.0798 0.9282 0.6101 0.060 Uiso 1 calc R . .
C13B C 1.0012(8) 0.91132(16) 0.7132(5) 0.044(2) Uani 1 d . . .
C14B C 1.0303(10) 0.89780(18) 0.7828(6) 0.055(3) Uani 1 d . . .
H14B H 0.9672 0.8918 0.8183 0.066 Uiso 1 calc R . .
C15B C 1.1554(12) 0.8929(2) 0.8012(6) 0.063(3) Uani 1 d . . .
H15B H 1.1746 0.8849 0.8528 0.075 Uiso 1 calc R . .
C16B C 0.8700(11) 0.91759(19) 0.6939(8) 0.065(3) Uani 1 d . . .
H16C H 0.8653 0.9241 0.6358 0.078 Uiso 1 calc R . .
H16D H 0.8437 0.9306 0.7327 0.078 Uiso 1 calc R . .
C17B C 0.7797(12) 0.8965(2) 0.7012(9) 0.080(4) Uani 1 d . . .
H17C H 0.7639 0.8932 0.7616 0.096 Uiso 1 calc R . .
H17D H 0.7005 0.9011 0.6745 0.096 Uiso 1 calc R . .
C18B C 0.8271(9) 0.8738(2) 0.6602(8) 0.063(3) Uani 1 d . . .
C19B C 0.8615(10) 0.8733(2) 0.5776(8) 0.059(3) Uani 1 d . . .
H19B H 0.8445 0.8868 0.5422 0.071 Uiso 1 calc R . .
C20B C 0.9228(13) 0.8526(3) 0.5440(7) 0.083(5) Uani 1 d . . .
H20B H 0.9403 0.8518 0.4854 0.099 Uiso 1 calc R . .
C21B C 0.9574(11) 0.8334(2) 0.5969(8) 0.067(3) Uani 1 d . . .
C22B C 0.9168(10) 0.8339(2) 0.6801(7) 0.064(3) Uani 1 d . . .
H22B H 0.9325 0.8206 0.7165 0.077 Uiso 1 calc R . .
C23B C 0.8539(10) 0.85379(19) 0.7096(7) 0.059(3) Uani 1 d . . .
H23B H 0.8274 0.8538 0.7666 0.070 Uiso 1 calc R . .
C1C C 0.6844(18) 0.7137(3) 0.5042(12) 0.117(4) Uani 1 d D . .
H1C1 H 0.6406 0.7005 0.5339 0.140 Uiso 1 calc R . .
H1C2 H 0.7733 0.7096 0.5046 0.140 Uiso 1 calc R . .
C2C C 0.666(2) 0.7373(5) 0.5532(12) 0.166 Uani 1 d D . .
C3C C 0.768(2) 0.7542(6) 0.5291(13) 0.166 Uani 1 d . . .
H3C H 0.8381 0.7492 0.4979 0.200 Uiso 1 calc R . .
C4C C 0.751(2) 0.7754(6) 0.5541(12) 0.166 Uani 1 d . . .
H4C H 0.8155 0.7867 0.5454 0.200 Uiso 1 calc R . .
C5C C 0.636(2) 0.7842(5) 0.5973(12) 0.166 Uani 1 d D . .
C6C C 0.540(2) 0.7691(6) 0.6087(12) 0.166 Uani 1 d . . .
H6C H 0.4600 0.7741 0.6258 0.200 Uiso 1 calc R . .
C7C C 0.574(2) 0.7442(7) 0.5917(12) 0.166 Uani 1 d . . .
H7C H 0.5202 0.7320 0.6121 0.200 Uiso 1 calc R . .
C8C C 0.599(2) 0.8117(5) 0.5916(11) 0.166 Uani 1 d D . .
H8C1 H 0.5131 0.8130 0.6119 0.200 Uiso 1 calc R . .
H8C2 H 0.6512 0.8204 0.6328 0.200 Uiso 1 calc R . .
C9C C 0.605(2) 0.8263(5) 0.5061(10) 0.166 Uani 1 d D . .
H9C1 H 0.5615 0.8419 0.5122 0.200 Uiso 1 calc R . .
H9C2 H 0.6924 0.8298 0.4923 0.200 Uiso 1 calc R . .
C10C C 0.5478(12) 0.8119(3) 0.4365(12) 0.097 Uani 1 d D . .
C11C C 0.6054(13) 0.8086(3) 0.3617(12) 0.097 Uani 1 d . . .
H11C H 0.6829 0.8163 0.3545 0.116 Uiso 1 calc R . .
C12C C 0.5641(13) 0.7960(3) 0.3004(13) 0.097 Uani 1 d . . .
H12C H 0.6153 0.7937 0.2526 0.116 Uiso 1 calc R . .
C13C C 0.4429(13) 0.7851(3) 0.3000(13) 0.097 Uani 1 d . . .
C14C C 0.3836(13) 0.7896(3) 0.3795(12) 0.097 Uani 1 d . . .
H14C H 0.3048 0.7824 0.3867 0.116 Uiso 1 calc R . .
C15C C 0.4253(12) 0.8025(3) 0.4437(12) 0.097 Uani 1 d . . .
H15C H 0.3764 0.8055 0.4922 0.116 Uiso 1 calc R . .
C16C C 0.3944(13) 0.7704(3) 0.2331(12) 0.097 Uani 1 d . . .
H16E H 0.3158 0.7632 0.2524 0.116 Uiso 1 calc R . .
H16F H 0.3751 0.7811 0.1847 0.116 Uiso 1 calc R . .
C17C C 0.4713(13) 0.7513(3) 0.2041(12) 0.097 Uani 1 d . . .
H17E H 0.5369 0.7584 0.1688 0.116 Uiso 1 calc R . .
H17F H 0.4214 0.7406 0.1674 0.116 Uiso 1 calc R . .
C18C C 0.531(2) 0.7360(3) 0.2712(17) 0.139 Uani 1 d . . .
C19C C 0.663(2) 0.7340(3) 0.2871(18) 0.139 Uani 1 d . . .
H19C H 0.7199 0.7398 0.2463 0.167 Uiso 1 calc R . .
C20C C 0.702(2) 0.7248(3) 0.3541(17) 0.139 Uani 1 d . . .
H20C H 0.7887 0.7256 0.3634 0.167 Uiso 1 calc R . .
C21C C 0.639(2) 0.7144(3) 0.4115(14) 0.139 Uani 1 d D . .
C22C C 0.503(2) 0.7150(3) 0.3965(17) 0.139 Uani 1 d . . .
H22C H 0.4482 0.7081 0.4366 0.167 Uiso 1 calc R . .
C23C C 0.458(2) 0.7253(3) 0.3270(17) 0.139 Uani 1 d . . .
H23C H 0.3714 0.7250 0.3168 0.167 Uiso 1 calc R . .
C1D C 0.389(2) 1.1637(3) 0.6004(11) 0.133(8) Uani 1 d D . .
H1D1 H 0.3089 1.1718 0.6108 0.159 Uiso 1 calc R . .
H1D2 H 0.4432 1.1751 0.5699 0.159 Uiso 1 calc R . .
C2D C 0.3700(12) 1.1399(4) 0.5484(10) 0.107 Uani 1 d D . .
C3D C 0.4775(12) 1.1284(4) 0.5040(10) 0.107 Uani 1 d . . .
H3D H 0.5479 1.1378 0.4907 0.129 Uiso 1 calc R . .
C4D C 0.4745(12) 1.1074(4) 0.4853(10) 0.107 Uani 1 d . . .
H4D H 0.5419 1.1014 0.4535 0.129 Uiso 1 calc R . .
C5D C 0.3798(12) 1.0900(4) 0.5060(10) 0.107 Uani 1 d . . .
C6D C 0.2761(12) 1.1010(4) 0.5407(10) 0.107 Uani 1 d . . .
H6D H 0.2050 1.0913 0.5497 0.129 Uiso 1 calc R . .
C7D C 0.2712(12) 1.1244(4) 0.5620(10) 0.107 Uani 1 d . . .
H7D H 0.1984 1.1305 0.5871 0.129 Uiso 1 calc R . .
C8D C 0.3933(12) 1.0660(4) 0.4864(10) 0.107 Uani 1 d . . .
H8D1 H 0.4767 1.0630 0.4639 0.129 Uiso 1 calc R . .
H8D2 H 0.3319 1.0612 0.4432 0.129 Uiso 1 calc R . .
C9D C 0.3736(16) 1.0513(3) 0.5687(13) 0.115(6) Uani 1 d . . .
H9D1 H 0.2853 1.0524 0.5834 0.138 Uiso 1 calc R . .
H9D2 H 0.3915 1.0341 0.5562 0.138 Uiso 1 calc R . .
C10D C 0.4486(6) 1.05845(13) 0.6468(5) 0.074(4) Uani 1 d G . .
C11D C 0.5737(6) 1.06338(13) 0.6397(4) 0.064(3) Uani 1 d G . .
H11D H 0.6147 1.0605 0.5879 0.077 Uiso 1 calc R . .
C12D C 0.6388(4) 1.07253(13) 0.7084(5) 0.066(3) Uani 1 d G . .
H12D H 0.7243 1.0759 0.7035 0.079 Uiso 1 calc R . .
C13D C 0.5788(6) 1.07674(14) 0.7842(4) 0.065(3) Uani 1 d G . .
C14D C 0.4537(6) 1.07181(14) 0.7913(4) 0.078(4) Uani 1 d G . .
H14D H 0.4127 1.0747 0.8431 0.093 Uiso 1 calc R . .
C15D C 0.3886(4) 1.06266(13) 0.7226(6) 0.075(4) Uani 1 d G . .
H15D H 0.3031 1.0593 0.7275 0.090 Uiso 1 calc R . .
C16D C 0.6474(13) 1.0886(3) 0.8558(8) 0.093(5) Uani 1 d D . .
H16G H 0.7325 1.0920 0.8369 0.111 Uiso 1 calc R . .
H16H H 0.6529 1.0770 0.9030 0.111 Uiso 1 calc R . .
C17D C 0.5908(13) 1.1126(3) 0.8896(7) 0.092(5) Uani 1 d D . .
H17G H 0.5220 1.1086 0.9278 0.110 Uiso 1 calc R . .
H17H H 0.6541 1.1212 0.9234 0.110 Uiso 1 calc R . .
C18D C 0.5437(7) 1.12953(14) 0.8221(4) 0.073(3) Uani 1 d G . .
C19D C 0.6226(5) 1.13791(14) 0.7598(5) 0.066(3) Uani 1 d G . .
H19D H 0.7084 1.1347 0.7637 0.079 Uiso 1 calc R . .
C20D C 0.5760(8) 1.15099(13) 0.6919(4) 0.070(3) Uani 1 d G . .
H20D H 0.6299 1.1567 0.6493 0.084 Uiso 1 calc R . .
C21D C 0.4504(8) 1.15568(13) 0.6862(5) 0.086(4) Uani 1 d G . .
C22D C 0.3715(6) 1.14730(15) 0.7484(6) 0.078(4) Uani 1 d G . .
H22D H 0.2857 1.1505 0.7445 0.094 Uiso 1 calc R . .
C23D C 0.4181(6) 1.13423(14) 0.8164(5) 0.068(3) Uani 1 d G . .
H23D H 0.3642 1.1285 0.8589 0.081 Uiso 1 calc R . .
Ag1 Ag 0.89381(6) 0.994069(12) 0.42324(4) 0.04135(16) Uani 1 d . . .
O10 O 0.8841(6) 0.95890(11) 0.5096(3) 0.0432(14) Uani 1 d . . .
S1 S 0.5307(2) 0.94455(5) 0.57917(15) 0.0493(5) Uani 1 d . . .
O1 O 0.6368(7) 0.95433(16) 0.5366(7) 0.086(3) Uani 1 d . . .
O2 O 0.5370(10) 0.94309(17) 0.6688(5) 0.092(3) Uani 1 d . . .
O3 O 0.4810(8) 0.92330(14) 0.5396(5) 0.071(2) Uani 1 d . . .
C24 C 0.4145(10) 0.9675(2) 0.5552(9) 0.075(4) Uani 1 d . . .
F1 F 0.4517(11) 0.98862(15) 0.5952(8) 0.132(4) Uani 1 d . . .
F2 F 0.3057(7) 0.96129(17) 0.5833(7) 0.118(4) Uani 1 d . . .
F3 F 0.4081(7) 0.97200(19) 0.4767(6) 0.115(4) Uani 1 d . . .
Ag2 Ag 1.10684(6) 0.881710(13) 0.57643(4) 0.04590(17) Uani 1 d . . .
S1B S 1.0849(2) 0.91259(4) 0.39363(14) 0.0441(5) Uani 1 d . . .
O1B O 1.1602(8) 0.89411(14) 0.4331(4) 0.065(2) Uani 1 d . . .
O2B O 0.9690(7) 0.91683(14) 0.4362(5) 0.071(2) Uani 1 d . . .
O3B O 1.1486(6) 0.93391(13) 0.3691(5) 0.0620(18) Uani 1 d . . .
C24B C 1.0412(10) 0.8986(2) 0.2948(7) 0.059(3) Uani 1 d . . .
F1B F 0.9743(9) 0.87922(14) 0.3078(6) 0.103(3) Uani 1 d . . .
F2B F 0.9681(7) 0.91403(14) 0.2503(4) 0.084(2) Uani 1 d . . .
F3B F 1.1352(7) 0.89333(18) 0.2490(4) 0.097(3) Uani 1 d . . .
Ag3 Ag 0.69827(7) 0.769236(14) 0.39140(5) 0.05369(19) Uani 1 d . . .
S1C S 0.9700(3) 0.78225(6) 0.3147(2) 0.0748(9) Uani 1 d . . .
O1C O 0.9166(9) 0.7853(2) 0.3959(6) 0.0978(15) Uani 1 d . . .
O2C O 1.0817(10) 0.7694(2) 0.3120(10) 0.126(4) Uani 1 d . . .
O3C O 0.8820(9) 0.7750(2) 0.2509(8) 0.117(4) Uani 1 d . . .
C24C C 1.010(2) 0.8122(6) 0.278(2) 0.167(8) Uani 1 d . . .
F1C F 1.0889(12) 0.8227(2) 0.3370(10) 0.1519(18) Uani 1 d . . .
F2C F 1.0714(12) 0.8116(2) 0.2082(9) 0.1519(18) Uani 1 d . . .
F3C F 0.9156(12) 0.8260(2) 0.2778(9) 0.1519(18) Uani 1 d . . .
Ag4 Ag 0.58824(6) 1.109192(14) 0.62709(4) 0.04997(18) Uani 1 d . . .
S1D S 0.8464(5) 1.12381(8) 0.5041(2) 0.1150(19) Uani 1 d D . .
O1D O 0.7957(10) 1.1158(2) 0.5774(6) 0.0978(15) Uani 1 d . . .
O2D O 0.9844(10) 1.1116(2) 0.4890(7) 0.0978(15) Uani 1 d . . .
O3D O 0.7728(9) 1.1229(2) 0.4285(6) 0.0978(15) Uani 1 d . . .
C24D C 0.9074(14) 1.1536(3) 0.5119(13) 0.167(8) Uani 1 d D . .
F1D F 0.9938(12) 1.1533(2) 0.5709(9) 0.1519(18) Uani 1 d D . .
F2D F 0.9774(13) 1.1561(2) 0.4432(9) 0.1519(18) Uani 1 d D . .
F3D F 0.8005(11) 1.1650(2) 0.5320(9) 0.1519(18) Uani 1 d D . .
C50 C 0.623(2) 1.1807(5) 0.3419(17) 0.077(7) Uiso 0.50 d P . .
C51 C 0.573(3) 1.2032(6) 0.3323(19) 0.088(8) Uiso 0.50 d P . .
C52 C 0.634(3) 1.2242(6) 0.3216(19) 0.089(8) Uiso 0.50 d P . .
C53 C 0.698(3) 1.2214(7) 0.538(2) 0.113(11) Uiso 0.50 d P . .
C54 C 0.724(3) 1.2434(6) 0.5335(19) 0.085(7) Uiso 0.50 d P . .
C55 C 0.668(2) 1.2130(5) 0.4327(15) 0.069(6) Uiso 0.50 d P . .

loop_
_atom_site_aniso_label
_atom_site_aniso_U_11
_atom_site_aniso_U_22
_atom_site_aniso_U_33
_atom_site_aniso_U_23
_atom_site_aniso_U_13
_atom_site_aniso_U_12
C1 0.081(7) 0.062(7) 0.032(4) -0.011(4) -0.005(5) -0.003(5)
C2 0.062(6) 0.068(7) 0.028(4) -0.003(4) -0.023(4) -0.020(5)
C3 0.058(5) 0.053(6) 0.028(4) -0.007(4) -0.003(4) -0.007(4)
C4 0.054(6) 0.052(6) 0.038(5) 0.007(4) -0.014(4) -0.010(4)
C5 0.051(5) 0.060(6) 0.034(4) 0.004(4) -0.003(4) 0.006(4)
C6 0.058(6) 0.088(8) 0.034(5) 0.023(5) -0.011(4) -0.036(6)
C7 0.060(6) 0.050(6) 0.037(5) 0.001(4) -0.013(4) -0.003(4)
C8 0.034(5) 0.095(8) 0.047(5) -0.008(5) 0.000(4) 0.005(5)
C9 0.037(5) 0.081(7) 0.039(5) -0.007(5) 0.001(4) 0.018(5)
C10 0.047(5) 0.055(6) 0.018(3) -0.002(3) -0.005(3) 0.001(4)
C11 0.048(5) 0.037(5) 0.043(5) -0.004(4) -0.012(4) 0.010(4)
C12 0.048(5) 0.031(4) 0.040(4) -0.008(3) -0.004(4) -0.008(4)
C13 0.045(5) 0.047(5) 0.042(5) -0.005(4) -0.020(4) -0.008(4)
C14 0.042(5) 0.054(6) 0.037(4) -0.012(4) -0.013(4) 0.010(4)
C15 0.040(4) 0.048(5) 0.023(4) -0.007(3) 0.001(3) 0.003(4)
C16 0.040(5) 0.062(7) 0.068(6) 0.000(5) -0.004(5) -0.014(4)
C17 0.022(4) 0.069(7) 0.065(6) 0.007(5) 0.000(4) -0.003(4)
C18 0.039(5) 0.066(7) 0.049(5) 0.023(5) 0.012(4) -0.003(4)
C19 0.057(6) 0.043(5) 0.049(5) 0.015(4) 0.020(4) 0.008(4)
C20 0.066(6) 0.054(6) 0.033(4) 0.003(4) 0.023(4) 0.014(5)
C21 0.073(6) 0.048(5) 0.028(4) -0.008(4) 0.012(4) 0.005(5)
C22 0.070(6) 0.039(5) 0.036(4) 0.005(4) 0.014(4) 0.002(4)
C23 0.057(5) 0.046(5) 0.044(5) 0.006(4) 0.009(4) 0.018(4)
C1B 0.123(10) 0.086(8) 0.141(11) 0.004(8) -0.034(8) -0.016(7)
C2B 0.106(10) 0.048(7) 0.087(9) 0.007(6) 0.032(8) 0.029(7)
C3B 0.111(10) 0.044(6) 0.083(8) 0.005(6) 0.050(8) 0.014(7)
C4B 0.081(8) 0.073(8) 0.081(8) 0.039(7) 0.040(7) 0.021(7)
C5B 0.049(6) 0.066(7) 0.104(10) 0.044(7) 0.014(6) 0.016(5)
C6B 0.054(7) 0.123(12) 0.092(9) 0.066(9) 0.003(6) 0.027(8)
C7B 0.097(10) 0.052(7) 0.109(11) 0.043(7) 0.026(8) 0.016(7)
C8B 0.047(7) 0.125(13) 0.121(12) 0.064(10) -0.018(7) 0.008(7)
C9B 0.065(8) 0.121(12) 0.089(10) 0.028(9) -0.016(7) -0.002(8)
C10B 0.060(6) 0.082(8) 0.055(6) 0.014(6) -0.020(5) -0.032(6)
C11B 0.055(6) 0.057(6) 0.047(5) 0.000(4) 0.009(4) -0.014(5)
C12B 0.064(6) 0.043(5) 0.043(5) 0.002(4) 0.010(4) -0.015(5)
C13B 0.052(5) 0.041(5) 0.040(5) -0.004(4) 0.018(4) -0.012(4)
C14B 0.071(7) 0.050(6) 0.045(5) -0.005(4) 0.028(5) -0.010(5)
C15B 0.088(8) 0.071(7) 0.030(4) -0.001(4) 0.000(5) -0.033(6)
C16B 0.074(7) 0.043(6) 0.079(7) 0.004(5) 0.033(6) 0.001(5)
C17B 0.065(7) 0.075(9) 0.100(9) 0.045(7) 0.020(7) -0.007(6)
C18B 0.035(5) 0.071(8) 0.083(8) 0.015(6) 0.005(5) -0.013(5)
C19B 0.054(6) 0.045(6) 0.079(7) 0.009(6) -0.019(5) -0.010(5)
C20B 0.103(10) 0.097(10) 0.048(6) 0.017(6) -0.023(6) -0.065(9)
C21B 0.076(7) 0.039(6) 0.084(8) -0.017(6) -0.001(6) -0.018(5)
C22B 0.070(7) 0.050(7) 0.071(7) 0.019(5) -0.012(6) -0.017(5)
C23B 0.066(6) 0.045(6) 0.065(6) 0.011(5) -0.004(5) -0.018(5)
C1C 0.123(10) 0.086(8) 0.141(11) 0.004(8) -0.034(8) -0.016(7)
C2C 0.142 0.276 0.080 0.006 -0.034 -0.049
C3C 0.142 0.276 0.080 0.006 -0.034 -0.049
C4C 0.142 0.276 0.080 0.006 -0.034 -0.049
C5C 0.142 0.276 0.080 0.006 -0.034 -0.049
C6C 0.142 0.276 0.080 0.006 -0.034 -0.049
C7C 0.142 0.276 0.080 0.006 -0.034 -0.049
C8C 0.142 0.276 0.080 0.006 -0.034 -0.049
C9C 0.142 0.276 0.080 0.006 -0.034 -0.049
C10C 0.063 0.069 0.158 -0.004 -0.023 0.016
C11C 0.063 0.069 0.158 -0.004 -0.023 0.016
C12C 0.063 0.069 0.158 -0.004 -0.023 0.016
C13C 0.063 0.069 0.158 -0.004 -0.023 0.016
C14C 0.063 0.069 0.158 -0.004 -0.023 0.016
C15C 0.063 0.069 0.158 -0.004 -0.023 0.016
C16C 0.063 0.069 0.158 -0.004 -0.023 0.016
C17C 0.063 0.069 0.158 -0.004 -0.023 0.016
C18C 0.144 0.045 0.229 -0.015 -0.031 -0.027
C19C 0.144 0.045 0.229 -0.015 -0.031 -0.027
C20C 0.144 0.045 0.229 -0.015 -0.031 -0.027
C21C 0.144 0.045 0.229 -0.015 -0.031 -0.027
C22C 0.144 0.045 0.229 -0.015 -0.031 -0.027
C23C 0.144 0.045 0.229 -0.015 -0.031 -0.027
C1D 0.148(16) 0.123(16) 0.127(15) 0.077(13) 0.000(13) 0.019(13)
C2D 0.051 0.174 0.096 -0.051 -0.018 0.002
C3D 0.051 0.174 0.096 -0.051 -0.018 0.002
C4D 0.051 0.174 0.096 -0.051 -0.018 0.002
C5D 0.051 0.174 0.096 -0.051 -0.018 0.002
C6D 0.051 0.174 0.096 -0.051 -0.018 0.002
C7D 0.051 0.174 0.096 -0.051 -0.018 0.002
C8D 0.051 0.174 0.096 -0.051 -0.018 0.002
C9D 0.098(11) 0.069(9) 0.179(18) -0.057(11) 0.031(11) -0.003(8)
C10D 0.052(6) 0.038(6) 0.131(11) -0.006(6) 0.017(7) 0.001(5)
C11D 0.050(6) 0.045(6) 0.099(9) 0.000(6) 0.019(6) 0.008(5)
C12D 0.030(5) 0.046(6) 0.122(10) 0.029(6) 0.028(6) 0.013(4)
C13D 0.048(6) 0.076(8) 0.071(7) 0.035(6) 0.005(5) -0.001(5)
C14D 0.067(7) 0.053(7) 0.113(10) 0.029(7) 0.047(7) 0.017(6)
C15D 0.046(6) 0.043(6) 0.135(12) -0.009(7) 0.024(7) 0.008(5)
C16D 0.075(8) 0.135(14) 0.068(8) 0.042(9) -0.008(7) 0.020(9)
C17D 0.081(9) 0.157(15) 0.038(6) 0.007(7) -0.009(6) -0.026(9)
C18D 0.087(9) 0.088(9) 0.044(6) -0.025(6) 0.012(5) -0.012(7)
C19D 0.089(8) 0.043(6) 0.065(7) -0.016(5) 0.009(6) -0.019(6)
C20D 0.095(9) 0.040(6) 0.076(7) -0.018(5) 0.033(7) -0.019(6)
C21D 0.127(12) 0.030(6) 0.100(10) -0.007(6) 0.021(9) 0.007(7)
C22D 0.064(7) 0.054(7) 0.117(11) -0.021(7) -0.003(7) 0.018(6)
C23D 0.082(8) 0.047(6) 0.074(7) -0.011(5) 0.024(6) 0.000(6)
Ag1 0.0513(4) 0.0401(4) 0.0327(3) 0.0039(3) -0.0017(3) -0.0039(3)
O10 0.056(4) 0.042(3) 0.032(3) 0.008(2) 0.006(3) 0.004(3)
S1 0.0425(12) 0.0493(14) 0.0560(13) 0.0037(11) 0.0049(10) -0.0042(10)
O1 0.051(4) 0.072(5) 0.137(8) 0.023(5) 0.029(5) 0.014(4)
O2 0.146(9) 0.078(6) 0.052(5) 0.015(4) -0.024(5) -0.028(6)
O3 0.090(5) 0.053(4) 0.068(5) -0.007(4) 0.015(4) -0.015(4)
C24 0.053(6) 0.076(9) 0.095(9) 0.019(7) 0.040(6) 0.003(6)
F1 0.171(10) 0.048(4) 0.177(10) 0.009(5) 0.077(8) 0.005(5)
F2 0.060(4) 0.109(6) 0.184(9) 0.057(6) 0.061(5) 0.023(4)
F3 0.069(5) 0.146(8) 0.130(7) 0.088(7) -0.011(5) -0.018(5)
Ag2 0.0600(4) 0.0446(4) 0.0332(3) 0.0021(3) 0.0026(3) -0.0025(3)
S1B 0.0489(12) 0.0441(12) 0.0394(11) 0.0071(9) 0.0088(9) 0.0078(10)
O1B 0.087(5) 0.070(5) 0.037(3) 0.017(3) 0.005(3) 0.025(4)
O2B 0.072(5) 0.061(5) 0.081(5) -0.011(4) 0.038(4) 0.002(4)
O3B 0.056(4) 0.055(4) 0.075(5) 0.015(4) -0.010(3) -0.013(3)
C24B 0.063(6) 0.056(6) 0.058(6) -0.009(5) -0.008(5) 0.001(5)
F1B 0.135(7) 0.063(5) 0.110(6) -0.026(4) 0.001(5) -0.027(5)
F2B 0.095(5) 0.089(5) 0.066(4) 0.000(4) -0.027(4) 0.023(4)
F3B 0.088(5) 0.145(8) 0.057(4) -0.026(4) 0.012(4) 0.035(5)
Ag3 0.0508(4) 0.0504(4) 0.0598(4) 0.0017(3) -0.0001(3) -0.0021(3)
S1C 0.0634(17) 0.081(2) 0.080(2) -0.0071(16) 0.0220(15) -0.0174(15)
O1C 0.091(3) 0.116(4) 0.087(3) 0.007(3) 0.028(3) 0.012(3)
O2C 0.068(6) 0.125(10) 0.185(13) -0.016(9) 0.019(7) -0.011(6)
O3C 0.066(6) 0.151(10) 0.134(9) -0.051(8) 0.012(6) -0.030(6)
C24C 0.088(9) 0.21(2) 0.202(18) -0.088(16) 0.004(11) 0.032(11)
F1C 0.142(4) 0.130(4) 0.184(5) -0.022(4) 0.024(4) -0.016(3)
F2C 0.142(4) 0.130(4) 0.184(5) -0.022(4) 0.024(4) -0.016(3)
F3C 0.142(4) 0.130(4) 0.184(5) -0.022(4) 0.024(4) -0.016(3)
Ag4 0.0593(4) 0.0490(4) 0.0416(4) 0.0049(3) 0.0014(3) -0.0038(3)
S1D 0.177(4) 0.122(3) 0.0470(16) -0.0180(18) 0.030(2) -0.105(3)
O1D 0.091(3) 0.116(4) 0.087(3) 0.007(3) 0.028(3) 0.012(3)
O2D 0.091(3) 0.116(4) 0.087(3) 0.007(3) 0.028(3) 0.012(3)
O3D 0.091(3) 0.116(4) 0.087(3) 0.007(3) 0.028(3) 0.012(3)
C24D 0.088(9) 0.21(2) 0.202(18) -0.088(16) 0.004(11) 0.032(11)
F1D 0.142(4) 0.130(4) 0.184(5) -0.022(4) 0.024(4) -0.016(3)
F2D 0.142(4) 0.130(4) 0.184(5) -0.022(4) 0.024(4) -0.016(3)
F3D 0.142(4) 0.130(4) 0.184(5) -0.022(4) 0.024(4) -0.016(3)

loop_
_atom_type_symbol
_atom_type_description
_atom_type_scat_dispersion_real
_atom_type_scat_dispersion_imag
_atom_type_scat_source
C C 0.0033 0.0016 'International Tables Vol C Tables 4.2.6.8 and 6.1.1.4'
H H 0.0000 0.0000 'International Tables Vol C Tables 4.2.6.8 and 6.1.1.4'
F F 0.0171 0.0103 'International Tables Vol C Tables 4.2.6.8 and 6.1.1.4'
O O 0.0106 0.0060 'International Tables Vol C Tables 4.2.6.8 and 6.1.1.4'
S S 0.1246 0.1234 'International Tables Vol C Tables 4.2.6.8 and 6.1.1.4'
Ag Ag -0.8971 1.1015 'International Tables Vol C Tables 4.2.6.8 and 6.1.1.4'

loop_
_geom_angle_atom_site_label_1
_geom_angle_atom_site_label_2
_geom_angle_atom_site_label_3
_geom_angle
_geom_angle_site_symmetry_1
_geom_angle_site_symmetry_3
_geom_angle_publ_flag
C2 C1 C21 104.0(7) . . ?
C3 C2 C7 119.8(10) . . ?
C3 C2 C1 120.4(9) . . ?
C7 C2 C1 118.2(10) . . ?
C2 C3 C4 121.7(9) . . ?
C2 C3 Ag1 103.8(6) . . ?
C4 C3 Ag1 77.7(5) . . ?
C5 C4 C3 119.5(9) . . ?
C5 C4 Ag1 107.6(6) . . ?
C3 C4 Ag1 69.7(5) . . ?
C6 C5 C4 117.2(9) . . ?
C6 C5 C8 120.0(9) . . ?
C4 C5 C8 122.2(10) . . ?
C5 C6 C7 121.9(8) . . ?
C2 C7 C6 119.7(10) . . ?
C5 C8 C9 113.6(8) . . ?
C8 C9 C10 115.6(7) . . ?
C15 C10 C11 117.8(8) . . ?
C15 C10 C9 120.6(8) . . ?
C11 C10 C9 121.6(8) . . ?
C10 C11 C12 119.1(8) . . ?
C10 C11 Ag1 104.5(6) . . ?
C12 C11 Ag1 67.8(5) . . ?
C13 C12 C11 122.7(8) . . ?
C13 C12 Ag1 98.1(5) . . ?
C11 C12 Ag1 80.2(5) . . ?
C14 C13 C12 116.7(8) . . ?
C14 C13 C16 123.3(9) . . ?
C12 C13 C16 119.9(9) . . ?
C13 C14 C15 121.7(9) . . ?
C10 C15 C14 121.9(9) . . ?
C17 C16 C13 115.8(8) . . ?
C18 C17 C16 111.1(8) . . ?
C19 C18 C23 116.7(10) . . ?
C19 C18 C17 122.6(9) . . ?
C23 C18 C17 120.8(8) . . ?
C18 C19 C20 122.8(9) . . ?
C18 C19 Ag1 103.3(6) . . ?
C20 C19 Ag1 69.5(5) . . ?
C21 C20 C19 118.6(9) . . ?
C21 C20 Ag1 100.1(5) . . ?
C19 C20 Ag1 79.1(5) . . ?
C22 C21 C20 119.6(10) . . ?
C22 C21 C1 120.4(9) . . ?
C20 C21 C1 118.8(9) . . ?
C21 C22 C23 121.3(9) . . ?
C22 C23 C18 120.5(8) . . ?
C21B C1B C2B 103.3(12) . . ?
C7B C2B C3B 117.2(15) . . ?
C7B C2B C1B 122.1(14) . . ?
C3B C2B C1B 120.1(15) . . ?
C4B C3B C2B 118.0(14) . . ?
C4B C3B Ag2 77.9(7) . . ?
C2B C3B Ag2 100.0(7) . . ?
C5B C4B C3B 124.5(11) . . ?
C5B C4B Ag2 107.1(8) . . ?
C3B C4B Ag2 71.2(7) . . ?
C4B C5B C6B 117.6(14) . . ?
C4B C5B C8B 122.7(11) . . ?
C6B C5B C8B 119.0(14) . . ?
C5B C6B C7B 118.0(13) . . ?
C2B C7B C6B 124.1(12) . . ?
C5B C8B C9B 111.3(11) . . ?
C10B C9B C8B 115.8(12) . . ?
C11B C10B C15B 115.9(11) . . ?
C11B C10B C9B 122.0(11) . . ?
C15B C10B C9B 122.0(11) . . ?
C10B C11B C12B 121.5(9) . . ?
C10B C11B Ag2 105.7(7) . . ?
C12B C11B Ag2 66.5(5) . . ?
C11B C12B C13B 120.9(9) . . ?
C11B C12B Ag2 81.4(6) . . ?
C13B C12B Ag2 96.6(6) . . ?
C14B C13B C12B 118.4(9) . . ?
C14B C13B C16B 120.5(8) . . ?
C12B C13B C16B 121.1(9) . . ?
C13B C14B C15B 119.3(8) . . ?
C10B C15B C14B 123.6(10) . . ?
C13B C16B C17B 114.8(9) . . ?
C18B C17B C16B 112.4(10) . . ?
C19B C18B C23B 118.0(12) . . ?
C19B C18B C17B 121.9(11) . . ?
C23B C18B C17B 119.4(11) . . ?
C18B C19B C20B 120.4(10) . . ?
C18B C19B Ag2 106.1(7) . . ?
C20B C19B Ag2 71.0(6) . . ?
C21B C20B C19B 120.4(11) . . ?
C21B C20B Ag2 98.3(7) . . ?
C19B C20B Ag2 78.0(6) . . ?
C22B C21B C20B 117.8(12) . . ?
C22B C21B C1B 119.3(13) . . ?
C20B C21B C1B 122.2(14) . . ?
C23B C22B C21B 119.9(10) . . ?
C22B C23B C18B 123.2(11) . . ?
C2C C1C C21C 114.7(15) . . ?
C7C C2C C3C 122(3) . . ?
C7C C2C C1C 129(3) . . ?
C3C C2C C1C 107(2) . . ?
C4C C3C C2C 113(3) . . ?
C4C C3C Ag3 85.4(18) . . ?
C2C C3C Ag3 102.4(13) . . ?
C3C C4C C5C 125(3) . . ?
C3C C4C Ag3 66.7(13) . . ?
C5C C4C Ag3 107.8(13) . . ?
C6C C5C C4C 120(3) . . ?
C6C C5C C8C 114(3) . . ?
C4C C5C C8C 120(2) . . ?
C5C C6C C7C 111(3) . . ?
C2C C7C C6C 127(3) . . ?
C9C C8C C5C 122(2) . . ?
C10C C9C C8C 109.9(17) . . ?
C11C C10C C15C 117.1(15) . . ?
C11C C10C C9C 121.5(15) . . ?
C15C C10C C9C 121.2(17) . . ?
C12C C11C C10C 125.3(16) . . ?
C12C C11C Ag3 78.8(9) . . ?
C10C C11C Ag3 98.1(11) . . ?
C11C C12C C13C 123.1(18) . . ?
C11C C12C Ag3 71.5(9) . . ?
C13C C12C Ag3 106.3(10) . . ?
C16C C13C C14C 125.6(15) . . ?
C16C C13C C12C 124.7(17) . . ?
C14C C13C C12C 109.5(15) . . ?
C15C C14C C13C 128.0(15) . . ?
C14C C15C C10C 116.5(17) . . ?
C17C C16C C13C 116.4(13) . . ?
C16C C17C C18C 116.0(17) . . ?
C23C C18C C19C 116(2) . . ?
C23C C18C C17C 117(2) . . ?
C19C C18C C17C 126(2) . . ?
C20C C19C C18C 120(3) . . ?
C20C C19C Ag3 73.3(13) . . ?
C18C C19C Ag3 101.3(14) . . ?
C19C C20C C21C 127(2) . . ?
C19C C20C Ag3 78.3(11) . . ?
C21C C20C Ag3 105.0(15) . . ?
C20C C21C C22C 114(2) . . ?
C20C C21C C1C 121(2) . . ?
C22C C21C C1C 118(2) . . ?
C23C C22C C21C 120(2) . . ?
C22C C23C C18C 121(2) . . ?
C2D C1D C21D 105.9(11) . . ?
C7D C2D C3D 114.2(16) . . ?
C7D C2D C1D 122.4(15) . . ?
C3D C2D C1D 120.2(14) . . ?
C4D C3D C2D 120.4(17) . . ?
C4D C3D Ag4 78.3(13) . . ?
C2D C3D Ag4 100.5(11) . . ?
C3D C4D C5D 127.1(16) . . ?
C3D C4D Ag4 74.5(10) . . ?
C5D C4D Ag4 99.7(11) . . ?
C8D C5D C6D 126.7(17) . . ?
C8D C5D C4D 120.8(14) . . ?
C6D C5D C4D 112.3(17) . . ?
C7D C6D C5D 123.6(17) . . ?
C6D C7D C2D 121.7(15) . . ?
C5D C8D C9D 107.5(13) . . ?
C10D C9D C8D 118.1(12) . . ?
C11D C10D C15D 120.0 . . ?
C11D C10D C9D 120.0(8) . . ?
C15D C10D C9D 119.6(8) . . ?
C12D C11D C10D 120.0 . . ?
C12D C11D Ag4 70.7(3) . . ?
C10D C11D Ag4 105.2(3) . . ?
C11D C12D C13D 120.0 . . ?
C11D C12D Ag4 77.1(3) . . ?
C13D C12D Ag4 102.2(3) . . ?
C12D C13D C14D 120.0 . . ?
C12D C13D C16D 119.5(7) . . ?
C14D C13D C16D 120.3(7) . . ?
C13D C14D C15D 120.0 . . ?
C14D C15D C10D 120.0 . . ?
C13D C16D C17D 115.9(10) . . ?
C18D C17D C16D 114.5(9) . . ?
C19D C18D C23D 120.0 . . ?
C19D C18D C17D 120.1(7) . . ?
C23D C18D C17D 119.4(7) . . ?
C18D C19D C20D 120.0 . . ?
C18D C19D Ag4 106.2(3) . . ?
C20D C19D Ag4 69.3(3) . . ?
C21D C20D C19D 120.0 . . ?
C21D C20D Ag4 101.4(3) . . ?
C19D C20D Ag4 79.8(3) . . ?
C20D C21D C22D 120.0 . . ?
C20D C21D C1D 121.3(10) . . ?
C22D C21D C1D 116.5(10) . . ?
C23D C22D C21D 120.0 . . ?
C22D C23D C18D 120.0 . . ?
O10 Ag1 C12 97.4(3) . . ?
O10 Ag1 C3 96.7(3) . . ?
C12 Ag1 C3 146.6(3) . . ?
O10 Ag1 C20 97.0(3) . . ?
C12 Ag1 C20 127.3(3) . . ?
C3 Ag1 C20 80.5(3) . . ?
O10 Ag1 C11 102.9(2) . . ?
C12 Ag1 C11 32.0(3) . . ?
C3 Ag1 C11 115.0(3) . . ?
C20 Ag1 C11 152.7(3) . . ?
O10 Ag1 C4 95.9(3) . . ?
C12 Ag1 C4 115.7(3) . . ?
C3 Ag1 C4 32.5(3) . . ?
C20 Ag1 C4 112.8(3) . . ?
C11 Ag1 C4 83.7(3) . . ?
O10 Ag1 C19 97.8(2) . . ?
C12 Ag1 C19 96.4(3) . . ?
C3 Ag1 C19 111.4(3) . . ?
C20 Ag1 C19 31.3(3) . . ?
C11 Ag1 C19 125.9(3) . . ?
C4 Ag1 C19 143.0(3) . . ?
O2 S1 O3 113.9(5) . . ?
O2 S1 O1 117.0(6) . . ?
O3 S1 O1 113.7(5) . . ?
O2 S1 C24 106.1(6) . . ?
O3 S1 C24 102.6(6) . . ?
O1 S1 C24 101.3(5) . . ?
F3 C24 F2 109.9(12) . . ?
F3 C24 F1 107.4(11) . . ?
F2 C24 F1 108.9(10) . . ?
F3 C24 S1 111.9(9) . . ?
F2 C24 S1 111.8(9) . . ?
F1 C24 S1 106.7(10) . . ?
C12B Ag2 O1B 105.9(3) . . ?
C12B Ag2 C3B 146.5(5) . . ?
O1B Ag2 C3B 84.1(3) . . ?
C12B Ag2 C20B 126.4(4) . . ?
O1B Ag2 C20B 100.0(3) . . ?
C3B Ag2 C20B 81.3(5) . . ?
C12B Ag2 C11B 32.1(3) . . ?
O1B Ag2 C11B 105.4(3) . . ?
C3B Ag2 C11B 114.7(5) . . ?
C20B Ag2 C11B 151.0(4) . . ?
C12B Ag2 C4B 116.7(5) . . ?
O1B Ag2 C4B 84.5(3) . . ?
C3B Ag2 C4B 31.0(5) . . ?
C20B Ag2 C4B 111.8(5) . . ?
C11B Ag2 C4B 84.7(5) . . ?
C12B Ag2 C19B 95.8(4) . . ?
O1B Ag2 C19B 107.0(3) . . ?
C3B Ag2 C19B 112.0(4) . . ?
C20B Ag2 C19B 31.1(4) . . ?
C11B Ag2 C19B 124.8(3) . . ?
C4B Ag2 C19B 141.4(4) . . ?
O3B S1B O1B 115.3(5) . . ?
O3B S1B O2B 114.8(5) . . ?
O1B S1B O2B 113.7(5) . . ?
O3B S1B C24B 103.9(5) . . ?
O1B S1B C24B 102.7(5) . . ?
O2B S1B C24B 104.4(5) . . ?
S1B O1B Ag2 117.6(4) . . ?
F3B C24B F1B 110.1(10) . . ?
F3B C24B F2B 108.1(9) . . ?
F1B C24B F2B 105.7(9) . . ?
F3B C24B S1B 112.3(8) . . ?
F1B C24B S1B 110.8(8) . . ?
F2B C24B S1B 109.5(7) . . ?
C11C Ag3 C3C 126.8(9) . . ?
C11C Ag3 C20C 145.9(7) . . ?
C3C Ag3 C20C 82.8(10) . . ?
C11C Ag3 C12C 29.7(5) . . ?
C3C Ag3 C12C 151.9(9) . . ?
C20C Ag3 C12C 116.5(7) . . ?
C11C Ag3 O1C 94.6(4) . . ?
C3C Ag3 O1C 79.0(6) . . ?
C20C Ag3 O1C 109.2(6) . . ?
C12C Ag3 O1C 110.4(4) . . ?
C11C Ag3 C19C 119.2(7) . . ?
C3C Ag3 C19C 111.1(10) . . ?
C20C Ag3 C19C 28.3(7) . . ?
C12C Ag3 C19C 89.5(7) . . ?
O1C Ag3 C19C 114.6(6) . . ?
C11C Ag3 C4C 99.3(9) . . ?
C3C Ag3 C4C 27.9(9) . . ?
C20C Ag3 C4C 110.3(10) . . ?
C12C Ag3 C4C 127.0(9) . . ?
O1C Ag3 C4C 74.4(6) . . ?
C19C Ag3 C4C 138.4(9) . . ?
O2C S1C O1C 116.2(8) . . ?
O2C S1C O3C 114.0(8) . . ?
O1C S1C O3C 113.3(7) . . ?
O2C S1C C24C 104.2(9) . . ?
O1C S1C C24C 106.5(10) . . ?
O3C S1C C24C 100.5(11) . . ?
S1C O1C Ag3 108.6(6) . . ?
F3C C24C F2C 116(3) . . ?
F3C C24C F1C 104.0(19) . . ?
F2C C24C F1C 105.2(19) . . ?
F3C C24C S1C 110.8(19) . . ?
F2C C24C S1C 112.3(17) . . ?
F1C C24C S1C 108(2) . . ?
O1D Ag4 C12D 95.1(3) . . ?
O1D Ag4 C3D 97.2(5) . . ?
C12D Ag4 C3D 148.8(5) . . ?
O1D Ag4 C20D 92.7(3) . . ?
C12D Ag4 C20D 123.3(2) . . ?
C3D Ag4 C20D 84.6(5) . . ?
O1D Ag4 C11D 103.5(3) . . ?
C12D Ag4 C11D 32.23(8) . . ?
C3D Ag4 C11D 116.7(5) . . ?
C20D Ag4 C11D 150.69(19) . . ?
O1D Ag4 C4D 99.5(4) . . ?
C12D Ag4 C4D 122.2(5) . . ?
C3D Ag4 C4D 27.2(6) . . ?
C20D Ag4 C4D 111.5(5) . . ?
C11D Ag4 C4D 90.0(5) . . ?
O1D Ag4 C19D 92.4(3) . . ?
C12D Ag4 C19D 92.6(3) . . ?
C3D Ag4 C19D 115.3(4) . . ?
C20D Ag4 C19D 30.95(8) . . ?
C11D Ag4 C19D 122.6(2) . . ?
C4D Ag4 C19D 141.6(5) . . ?
O1D S1D O3D 118.3(7) . . ?
O1D S1D O2D 111.1(7) . . ?
O3D S1D O2D 111.2(6) . . ?
O1D S1D C24D 113.2(8) . . ?
O3D S1D C24D 107.2(9) . . ?
O2D S1D C24D 92.9(7) . . ?
S1D O1D Ag4 135.1(7) . . ?
F1D C24D F2D 100.0(13) . . ?
F1D C24D F3D 116.3(16) . . ?
F2D C24D F3D 129.0(18) . . ?
F1D C24D S1D 107.6(13) . . ?
F2D C24D S1D 104.7(11) . . ?
F3D C24D S1D 97.4(10) . . ?
C52 C51 C50 127(3) . . ?
C52 C51 C55 67(2) . . ?
C50 C51 C55 87(2) . . ?
C51 C52 C55 72(2) . . ?
C54 C53 C55 104(3) . . ?
C53 C55 C52 146(2) . . ?
C53 C55 C51 159(2) . . ?
C52 C55 C51 40.5(13) . . ?

loop_
_geom_bond_atom_site_label_1
_geom_bond_atom_site_label_2
_geom_bond_distance
_geom_bond_site_symmetry_2
_geom_bond_publ_flag
C1 C2 1.521(15) . ?
C1 C21 1.544(15) . ?
C2 C3 1.337(15) . ?
C2 C7 1.374(14) . ?
C3 C4 1.438(14) . ?
C3 Ag1 2.508(9) . ?
C4 C5 1.400(14) . ?
C4 Ag1 2.613(9) . ?
C5 C6 1.386(16) . ?
C5 C8 1.471(14) . ?
C6 C7 1.418(15) . ?
C8 C9 1.526(14) . ?
C9 C10 1.529(13) . ?
C10 C15 1.369(12) . ?
C10 C11 1.399(13) . ?
C11 C12 1.401(13) . ?
C11 Ag1 2.606(9) . ?
C12 C13 1.395(13) . ?
C12 Ag1 2.447(8) . ?
C13 C14 1.357(14) . ?
C13 C16 1.523(13) . ?
C14 C15 1.397(12) . ?
C16 C17 1.515(15) . ?
C17 C18 1.496(14) . ?
C18 C19 1.387(13) . ?
C18 C23 1.415(14) . ?
C19 C20 1.415(15) . ?
C19 Ag1 2.673(9) . ?
C20 C21 1.404(14) . ?
C20 Ag1 2.550(8) . ?
C21 C22 1.365(13) . ?
C22 C23 1.412(15) . ?
C1B C21B 1.51(2) . ?
C1B C2B 1.52(2) . ?
C2B C7B 1.37(2) . ?
C2B C3B 1.410(18) . ?
C3B C4B 1.39(2) . ?
C3B Ag2 2.559(11) . ?
C4B C5B 1.38(2) . ?
C4B Ag2 2.643(12) . ?
C5B C6B 1.394(17) . ?
C5B C8B 1.53(2) . ?
C6B C7B 1.41(2) . ?
C8B C9B 1.57(2) . ?
C9B C10B 1.483(18) . ?
C10B C11B 1.390(15) . ?
C10B C15B 1.408(15) . ?
C11B C12B 1.405(15) . ?
C11B Ag2 2.614(10) . ?
C12B C13B 1.428(12) . ?
C12B Ag2 2.425(9) . ?
C13B C14B 1.367(14) . ?
C13B C16B 1.495(16) . ?
C14B C15B 1.413(17) . ?
C16B C17B 1.526(16) . ?
C17B C18B 1.504(19) . ?
C18B C19B 1.365(17) . ?
C18B C23B 1.382(16) . ?
C19B C20B 1.426(19) . ?
C19B Ag2 2.704(10) . ?
C20B C21B 1.401(19) . ?
C20B Ag2 2.613(10) . ?
C21B C22B 1.395(17) . ?
C22B C23B 1.375(17) . ?
C1C C2C 1.530(18) . ?
C1C C21C 1.549(17) . ?
C2C C7C 1.23(3) . ?
C2C C3C 1.50(3) . ?
C3C C4C 1.25(4) . ?
C3C Ag3 2.45(2) . ?
C4C C5C 1.51(3) . ?
C4C Ag3 2.662(19) . ?
C5C C6C 1.35(3) . ?
C5C C8C 1.571(18) . ?
C6C C7C 1.45(4) . ?
C8C C9C 1.580(17) . ?
C9C C10C 1.495(16) . ?
C10C C11C 1.36(2) . ?
C10C C15C 1.43(2) . ?
C11C C12C 1.27(2) . ?
C11C Ag3 2.439(14) . ?
C12C C13C 1.45(2) . ?
C12C Ag3 2.523(15) . ?
C13C C16C 1.43(2) . ?
C13C C14C 1.44(2) . ?
C14C C15C 1.32(2) . ?
C16C C17C 1.423(19) . ?
C17C C18C 1.50(3) . ?
C18C C23C 1.33(3) . ?
C18C C19C 1.46(3) . ?
C19C C20C 1.25(3) . ?
C19C Ag3 2.577(19) . ?
C20C C21C 1.28(3) . ?
C20C Ag3 2.521(16) . ?
C21C C22C 1.50(3) . ?
C22C C23C 1.33(3) . ?
C1D C2D 1.562(16) . ?
C1D C21D 1.575(18) . ?
C2D C7D 1.39(2) . ?
C2D C3D 1.51(2) . ?
C3D C4D 1.20(2) . ?
C3D Ag4 2.520(17) . ?
C4D C5D 1.44(3) . ?
C4D Ag4 2.561(14) . ?
C5D C8D 1.37(2) . ?
C5D C6D 1.39(2) . ?
C6D C7D 1.33(2) . ?
C8D C9D 1.55(3) . ?
C9D C10D 1.53(2) . ?
C10D C11D 1.3900 . ?
C10D C15D 1.3900 . ?
C11D C12D 1.3900 . ?
C11D Ag4 2.540(7) . ?
C12D C13D 1.3900 . ?
C12D Ag4 2.459(7) . ?
C13D C14D 1.3900 . ?
C13D C16D 1.505(16) . ?
C14D C15D 1.3900 . ?
C16D C17D 1.555(15) . ?
C17D C18D 1.508(15) . ?
C18D C19D 1.3900 . ?
C18D C23D 1.3900 . ?
C19D C20D 1.3900 . ?
C19D Ag4 2.659(7) . ?
C20D C21D 1.3900 . ?
C20D Ag4 2.528(7) . ?
C21D C22D 1.3900 . ?
C22D C23D 1.3900 . ?
Ag1 O10 2.378(6) . ?
S1 O2 1.424(8) . ?
S1 O3 1.433(8) . ?
S1 O1 1.443(8) . ?
S1 C24 1.826(13) . ?
C24 F3 1.270(15) . ?
C24 F2 1.311(12) . ?
C24 F1 1.387(17) . ?
Ag2 O1B 2.447(6) . ?
S1B O3B 1.420(7) . ?
S1B O1B 1.447(7) . ?
S1B O2B 1.450(7) . ?
S1B C24B 1.807(11) . ?
C24B F3B 1.289(13) . ?
C24B F1B 1.311(14) . ?
C24B F2B 1.357(13) . ?
Ag3 O1C 2.531(11) . ?
S1C O2C 1.407(12) . ?
S1C O1C 1.424(10) . ?
S1C O3C 1.444(11) . ?
S1C C24C 1.81(3) . ?
C24C F3C 1.27(2) . ?
C24C F2C 1.29(3) . ?
C24C F1C 1.40(3) . ?
Ag4 O1D 2.418(10) . ?
S1D O1D 1.362(10) . ?
S1D O3D 1.438(12) . ?
S1D O2D 1.662(12) . ?
S1D C24D 1.773(16) . ?
C24D F1D 1.322(16) . ?
C24D F2D 1.341(16) . ?
C24D F3D 1.361(15) . ?
C50 C51 1.36(4) . ?
C51 C52 1.34(4) . ?
C51 C55 1.97(4) . ?
C52 C55 1.90(4) . ?
C53 C54 1.25(5) . ?
C53 C55 1.76(4) . ?

loop_
_geom_torsion_atom_site_label_1
_geom_torsion_atom_site_label_2
_geom_torsion_atom_site_label_3
_geom_torsion_atom_site_label_4
_geom_torsion
_geom_torsion_site_symmetry_1
_geom_torsion_site_symmetry_2
_geom_torsion_site_symmetry_3
_geom_torsion_site_symmetry_4
_geom_torsion_publ_flag
C21 C1 C2 C3 -80.5(10) . . . . ?
C21 C1 C2 C7 85.3(10) . . . . ?
C7 C2 C3 C4 -2.4(14) . . . . ?
C1 C2 C3 C4 163.2(8) . . . . ?
C7 C2 C3 Ag1 -86.4(9) . . . . ?
C1 C2 C3 Ag1 79.2(8) . . . . ?
C2 C3 C4 C5 0.5(14) . . . . ?
Ag1 C3 C4 C5 99.3(8) . . . . ?
C2 C3 C4 Ag1 -98.8(9) . . . . ?
C3 C4 C5 C6 2.1(14) . . . . ?
Ag1 C4 C5 C6 78.4(9) . . . . ?
C3 C4 C5 C8 -169.2(9) . . . . ?
Ag1 C4 C5 C8 -93.0(10) . . . . ?
C4 C5 C6 C7 -2.9(14) . . . . ?
C8 C5 C6 C7 168.6(9) . . . . ?
C3 C2 C7 C6 1.6(14) . . . . ?
C1 C2 C7 C6 -164.3(8) . . . . ?
C5 C6 C7 C2 1.1(14) . . . . ?
C6 C5 C8 C9 -59.3(14) . . . . ?
C4 C5 C8 C9 111.9(12) . . . . ?
C5 C8 C9 C10 -43.5(14) . . . . ?
C8 C9 C10 C15 124.7(10) . . . . ?
C8 C9 C10 C11 -53.8(13) . . . . ?
C15 C10 C11 C12 -0.1(12) . . . . ?
C9 C10 C11 C12 178.4(8) . . . . ?
C15 C10 C11 Ag1 -72.4(8) . . . . ?
C9 C10 C11 Ag1 106.1(7) . . . . ?
C10 C11 C12 C13 -1.3(12) . . . . ?
Ag1 C11 C12 C13 93.4(8) . . . . ?
C10 C11 C12 Ag1 -94.7(7) . . . . ?
C11 C12 C13 C14 1.7(12) . . . . ?
Ag1 C12 C13 C14 85.2(8) . . . . ?
C11 C12 C13 C16 -175.4(8) . . . . ?
Ag1 C12 C13 C16 -91.8(8) . . . . ?
C12 C13 C14 C15 -0.7(12) . . . . ?
C16 C13 C14 C15 176.3(8) . . . . ?
C11 C10 C15 C14 1.1(12) . . . . ?
C9 C10 C15 C14 -177.4(8) . . . . ?
C13 C14 C15 C10 -0.7(12) . . . . ?
C14 C13 C16 C17 -47.1(13) . . . . ?
C12 C13 C16 C17 129.8(10) . . . . ?
C13 C16 C17 C18 -43.2(12) . . . . ?
C16 C17 C18 C19 -62.8(11) . . . . ?
C16 C17 C18 C23 115.7(10) . . . . ?
C23 C18 C19 C20 -7.1(14) . . . . ?
C17 C18 C19 C20 171.4(8) . . . . ?
C23 C18 C19 Ag1 -81.2(9) . . . . ?
C17 C18 C19 Ag1 97.3(9) . . . . ?
C18 C19 C20 C21 2.6(13) . . . . ?
Ag1 C19 C20 C21 95.6(7) . . . . ?
C18 C19 C20 Ag1 -93.0(9) . . . . ?
C19 C20 C21 C22 3.4(13) . . . . ?
Ag1 C20 C21 C22 86.4(9) . . . . ?
C19 C20 C21 C1 -163.9(8) . . . . ?
Ag1 C20 C21 C1 -80.8(8) . . . . ?
C2 C1 C21 C22 -84.6(10) . . . . ?
C2 C1 C21 C20 82.6(10) . . . . ?
C20 C21 C22 C23 -4.5(13) . . . . ?
C1 C21 C22 C23 162.5(8) . . . . ?
C21 C22 C23 C18 -0.2(13) . . . . ?
C19 C18 C23 C22 5.9(13) . . . . ?
C17 C18 C23 C22 -172.7(8) . . . . ?
C21B C1B C2B C7B 87.3(16) . . . . ?
C21B C1B C2B C3B -83.6(16) . . . . ?
C7B C2B C3B C4B -8.3(17) . . . . ?
C1B C2B C3B C4B 163.1(13) . . . . ?
C7B C2B C3B Ag2 -89.8(12) . . . . ?
C1B C2B C3B Ag2 81.6(13) . . . . ?
C2B C3B C4B C5B 3.3(18) . . . . ?
Ag2 C3B C4B C5B 98.2(12) . . . . ?
C2B C3B C4B Ag2 -95.0(10) . . . . ?
C3B C4B C5B C6B 0.8(19) . . . . ?
Ag2 C4B C5B C6B 79.3(13) . . . . ?
C3B C4B C5B C8B -169.7(12) . . . . ?
Ag2 C4B C5B C8B -91.2(12) . . . . ?
C4B C5B C6B C7B 0.4(18) . . . . ?
C8B C5B C6B C7B 171.2(12) . . . . ?
C3B C2B C7B C6B 10(2) . . . . ?
C1B C2B C7B C6B -161.1(14) . . . . ?
C5B C6B C7B C2B -6(2) . . . . ?
C4B C5B C8B C9B 114.2(13) . . . . ?
C6B C5B C8B C9B -56.2(14) . . . . ?
C5B C8B C9B C10B -45.0(16) . . . . ?
C8B C9B C10B C11B -53.3(19) . . . . ?
C8B C9B C10B C15B 125.4(14) . . . . ?
C15B C10B C11B C12B -0.4(16) . . . . ?
C9B C10B C11B C12B 178.4(12) . . . . ?
C15B C10B C11B Ag2 -72.1(11) . . . . ?
C9B C10B C11B Ag2 106.7(12) . . . . ?
C10B C11B C12B C13B -2.0(15) . . . . ?
Ag2 C11B C12B C13B 92.6(8) . . . . ?
C10B C11B C12B Ag2 -94.6(10) . . . . ?
C11B C12B C13B C14B 0.2(14) . . . . ?
Ag2 C12B C13B C14B 84.1(8) . . . . ?
C11B C12B C13B C16B -178.2(9) . . . . ?
Ag2 C12B C13B C16B -94.3(9) . . . . ?
C12B C13B C14B C15B 3.8(14) . . . . ?
C16B C13B C14B C15B -177.8(9) . . . . ?
C11B C10B C15B C14B 4.7(17) . . . . ?
C9B C10B C15B C14B -174.1(12) . . . . ?
C13B C14B C15B C10B -6.5(16) . . . . ?
C14B C13B C16B C17B -46.0(14) . . . . ?
C12B C13B C16B C17B 132.4(11) . . . . ?
C13B C16B C17B C18B -45.2(15) . . . . ?
C16B C17B C18B C19B -56.1(16) . . . . ?
C16B C17B C18B C23B 114.3(12) . . . . ?
C23B C18B C19B C20B 0.1(15) . . . . ?
C17B C18B C19B C20B 170.7(10) . . . . ?
C23B C18B C19B Ag2 -76.9(10) . . . . ?
C17B C18B C19B Ag2 93.6(11) . . . . ?
C18B C19B C20B C21B -5.2(16) . . . . ?
Ag2 C19B C20B C21B 92.7(10) . . . . ?
C18B C19B C20B Ag2 -97.9(9) . . . . ?
C19B C20B C21B C22B 7.7(16) . . . . ?
Ag2 C20B C21B C22B 88.6(11) . . . . ?
C19B C20B C21B C1B -161.9(12) . . . . ?
Ag2 C20B C21B C1B -81.0(12) . . . . ?
C2B C1B C21B C22B -84.4(15) . . . . ?
C2B C1B C21B C20B 85.1(16) . . . . ?
C20B C21B C22B C23B -5.3(16) . . . . ?
C1B C21B C22B C23B 164.6(11) . . . . ?
C21B C22B C23B C18B 0.3(17) . . . . ?
C19B C18B C23B C22B 2.3(16) . . . . ?
C17B C18B C23B C22B -168.5(10) . . . . ?
C21C C1C C2C C7C 85(3) . . . . ?
C21C C1C C2C C3C -80(2) . . . . ?
C7C C2C C3C C4C 2(3) . . . . ?
C1C C2C C3C C4C 168.7(19) . . . . ?
C7C C2C C3C Ag3 -88(2) . . . . ?
C1C C2C C3C Ag3 78.4(19) . . . . ?
C2C C3C C4C C5C -5(3) . . . . ?
Ag3 C3C C4C C5C 96(2) . . . . ?
C2C C3C C4C Ag3 -101.5(18) . . . . ?
C3C C4C C5C C6C -2(3) . . . . ?
Ag3 C4C C5C C6C 71(2) . . . . ?
C3C C4C C5C C8C -154(2) . . . . ?
Ag3 C4C C5C C8C -80(2) . . . . ?
C4C C5C C6C C7C 12(3) . . . . ?
C8C C5C C6C C7C 165.0(17) . . . . ?
C3C C2C C7C C6C 9(3) . . . . ?
C1C C2C C7C C6C -154(2) . . . . ?
C5C C6C C7C C2C -16(3) . . . . ?
C6C C5C C8C C9C -109(2) . . . . ?
C4C C5C C8C C9C 44(3) . . . . ?
C5C C8C C9C C10C 47(3) . . . . ?
C8C C9C C10C C11C -131.2(19) . . . . ?
C8C C9C C10C C15C 54(3) . . . . ?
C15C C10C C11C C12C -7(2) . . . . ?
C9C C10C C11C C12C 178.0(17) . . . . ?
C15C C10C C11C Ag3 -88.9(13) . . . . ?
C9C C10C C11C Ag3 96.0(17) . . . . ?
C10C C11C C12C C13C 6(2) . . . . ?
Ag3 C11C C12C C13C 97.7(14) . . . . ?
C10C C11C C12C Ag3 -92.1(16) . . . . ?
C11C C12C C13C C16C -178.5(15) . . . . ?
Ag3 C12C C13C C16C -100.3(16) . . . . ?
C11C C12C C13C C14C -3(2) . . . . ?
Ag3 C12C C13C C14C 75.0(13) . . . . ?
C16C C13C C14C C15C 178.4(14) . . . . ?
C12C C13C C14C C15C 3(2) . . . . ?
C13C C14C C15C C10C -5(2) . . . . ?
C11C C10C C15C C14C 6(2) . . . . ?
C9C C10C C15C C14C -178.8(16) . . . . ?
C14C C13C C16C C17C -125.1(17) . . . . ?
C12C C13C C16C C17C 49(2) . . . . ?
C13C C16C C17C C18C 46(2) . . . . ?
C16C C17C C18C C23C 56(2) . . . . ?
C16C C17C C18C C19C -116(2) . . . . ?
C23C C18C C19C C20C -7(3) . . . . ?
C17C C18C C19C C20C 165.6(18) . . . . ?
C23C C18C C19C Ag3 -84.1(16) . . . . ?
C17C C18C C19C Ag3 88(2) . . . . ?
C18C C19C C20C C21C 7(3) . . . . ?
Ag3 C19C C20C C21C 100(2) . . . . ?
C18C C19C C20C Ag3 -93.5(17) . . . . ?
C19C C20C C21C C22C -4(3) . . . . ?
Ag3 C20C C21C C22C 82.9(17) . . . . ?
C19C C20C C21C C1C -153(2) . . . . ?
Ag3 C20C C21C C1C -67(2) . . . . ?
C2C C1C C21C C20C 78(3) . . . . ?
C2C C1C C21C C22C -71(2) . . . . ?
C20C C21C C22C C23C 2(3) . . . . ?
C1C C21C C22C C23C 152.4(18) . . . . ?
C21C C22C C23C C18C -3(3) . . . . ?
C19C C18C C23C C22C 5(3) . . . . ?
C17C C18C C23C C22C -168.1(18) . . . . ?
C21D C1D C2D C7D 81(2) . . . . ?
C21D C1D C2D C3D -78(2) . . . . ?
C7D C2D C3D C4D -2(2) . . . . ?
C1D C2D C3D C4D 158.2(18) . . . . ?
C7D C2D C3D Ag4 -84.3(14) . . . . ?
C1D C2D C3D Ag4 75.7(18) . . . . ?
C2D C3D C4D C5D -5(3) . . . . ?
Ag4 C3D C4D C5D 90.5(18) . . . . ?
C2D C3D C4D Ag4 -95.4(16) . . . . ?
C3D C4D C5D C8D -174.6(18) . . . . ?
Ag4 C4D C5D C8D -96.8(15) . . . . ?
C3D C4D C5D C6D 10(3) . . . . ?
Ag4 C4D C5D C6D 87.4(13) . . . . ?
C8D C5D C6D C7D 176.6(18) . . . . ?
C4D C5D C6D C7D -8(2) . . . . ?
C5D C6D C7D C2D 2(3) . . . . ?
C3D C2D C7D C6D 3(2) . . . . ?
C1D C2D C7D C6D -156.4(17) . . . . ?
C6D C5D C8D C9D -59(2) . . . . ?
C4D C5D C8D C9D 126.3(16) . . . . ?
C5D C8D C9D C10D -52.1(16) . . . . ?
C8D C9D C10D C11D -44.5(15) . . . . ?
C8D C9D C10D C15D 128.2(11) . . . . ?
C15D C10D C11D C12D 0.0 . . . . ?
C9D C10D C11D C12D 172.6(10) . . . . ?
C15D C10D C11D Ag4 -76.2(3) . . . . ?
C9D C10D C11D Ag4 96.4(9) . . . . ?
C10D C11D C12D C13D 0.0 . . . . ?
Ag4 C11D C12D C13D 96.8(3) . . . . ?
C10D C11D C12D Ag4 -96.8(3) . . . . ?
C11D C12D C13D C14D 0.0 . . . . ?
Ag4 C12D C13D C14D 82.0(3) . . . . ?
C11D C12D C13D C16D -174.7(9) . . . . ?
Ag4 C12D C13D C16D -92.7(8) . . . . ?
C12D C13D C14D C15D 0.0 . . . . ?
C16D C13D C14D C15D 174.7(9) . . . . ?
C13D C14D C15D C10D 0.0 . . . . ?
C11D C10D C15D C14D 0.0 . . . . ?
C9D C10D C15D C14D -172.7(10) . . . . ?
C12D C13D C16D C17D 121.9(10) . . . . ?
C14D C13D C16D C17D -52.8(13) . . . . ?
C13D C16D C17D C18D -41.8(16) . . . . ?
C16D C17D C18D C19D -58.0(13) . . . . ?
C16D C17D C18D C23D 113.9(11) . . . . ?
C23D C18D C19D C20D 0.0 . . . . ?
C17D C18D C19D C20D 171.9(9) . . . . ?
C23D C18D C19D Ag4 -75.1(3) . . . . ?
C17D C18D C19D Ag4 96.8(8) . . . . ?
C18D C19D C20D C21D 0.0 . . . . ?
Ag4 C19D C20D C21D 97.3(3) . . . . ?
C18D C19D C20D Ag4 -97.3(3) . . . . ?
C19D C20D C21D C22D 0.0 . . . . ?
Ag4 C20D C21D C22D 84.6(3) . . . . ?
C19D C20D C21D C1D -162.7(10) . . . . ?
Ag4 C20D C21D C1D -78.0(9) . . . . ?
C2D C1D C21D C20D 80.3(14) . . . . ?
C2D C1D C21D C22D -82.9(14) . . . . ?
C20D C21D C22D C23D 0.0 . . . . ?
C1D C21D C22D C23D 163.5(9) . . . . ?
C21D C22D C23D C18D 0.0 . . . . ?
C19D C18D C23D C22D 0.0 . . . . ?
C17D C18D C23D C22D -172.0(9) . . . . ?
C13 C12 Ag1 O10 135.6(6) . . . . ?
C11 C12 Ag1 O10 -102.5(5) . . . . ?
C13 C12 Ag1 C3 -110.0(7) . . . . ?
C11 C12 Ag1 C3 11.9(9) . . . . ?
C13 C12 Ag1 C20 30.9(7) . . . . ?
C11 C12 Ag1 C20 152.8(5) . . . . ?
C13 C12 Ag1 C11 -121.9(8) . . . . ?
C13 C12 Ag1 C4 -124.2(6) . . . . ?
C11 C12 Ag1 C4 -2.3(6) . . . . ?
C13 C12 Ag1 C19 36.9(6) . . . . ?
C11 C12 Ag1 C19 158.8(5) . . . . ?
C2 C3 Ag1 O10 -149.6(6) . . . . ?
C4 C3 Ag1 O10 90.3(5) . . . . ?
C2 C3 Ag1 C12 95.8(8) . . . . ?
C4 C3 Ag1 C12 -24.2(9) . . . . ?
C2 C3 Ag1 C20 -53.6(6) . . . . ?
C4 C3 Ag1 C20 -173.6(6) . . . . ?
C2 C3 Ag1 C11 102.8(7) . . . . ?
C4 C3 Ag1 C11 -17.3(6) . . . . ?
C2 C3 Ag1 C4 120.0(9) . . . . ?
C2 C3 Ag1 C19 -48.5(7) . . . . ?
C4 C3 Ag1 C19 -168.6(5) . . . . ?
C21 C20 Ag1 O10 149.1(6) . . . . ?
C19 C20 Ag1 O10 -93.4(5) . . . . ?
C21 C20 Ag1 C12 -106.0(7) . . . . ?
C19 C20 Ag1 C12 11.5(7) . . . . ?
C21 C20 Ag1 C3 53.4(7) . . . . ?
C19 C20 Ag1 C3 170.9(6) . . . . ?
C21 C20 Ag1 C11 -74.1(10) . . . . ?
C19 C20 Ag1 C11 43.3(9) . . . . ?
C21 C20 Ag1 C4 49.7(7) . . . . ?
C19 C20 Ag1 C4 167.2(5) . . . . ?
C21 C20 Ag1 C19 -117.5(9) . . . . ?
C10 C11 Ag1 O10 -160.7(6) . . . . ?
C12 C11 Ag1 O10 83.3(5) . . . . ?
C10 C11 Ag1 C12 115.9(8) . . . . ?
C10 C11 Ag1 C3 -56.9(7) . . . . ?
C12 C11 Ag1 C3 -172.8(5) . . . . ?
C10 C11 Ag1 C20 63.5(9) . . . . ?
C12 C11 Ag1 C20 -52.4(9) . . . . ?
C10 C11 Ag1 C4 -66.1(6) . . . . ?
C12 C11 Ag1 C4 178.0(6) . . . . ?
C10 C11 Ag1 C19 89.6(6) . . . . ?
C12 C11 Ag1 C19 -26.3(7) . . . . ?
C5 C4 Ag1 O10 150.9(7) . . . . ?
C3 C4 Ag1 O10 -93.4(6) . . . . ?
C5 C4 Ag1 C12 49.8(8) . . . . ?
C3 C4 Ag1 C12 165.5(5) . . . . ?
C5 C4 Ag1 C3 -115.7(10) . . . . ?
C5 C4 Ag1 C20 -108.9(7) . . . . ?
C3 C4 Ag1 C20 6.8(6) . . . . ?
C5 C4 Ag1 C11 48.6(7) . . . . ?
C3 C4 Ag1 C11 164.3(6) . . . . ?
C5 C4 Ag1 C19 -97.9(8) . . . . ?
C3 C4 Ag1 C19 17.9(8) . . . . ?
C18 C19 Ag1 O10 -148.9(7) . . . . ?
C20 C19 Ag1 O10 90.7(5) . . . . ?
C18 C19 Ag1 C12 -50.5(7) . . . . ?
C20 C19 Ag1 C12 -170.8(5) . . . . ?
C18 C19 Ag1 C3 110.7(7) . . . . ?
C20 C19 Ag1 C3 -9.7(6) . . . . ?
C18 C19 Ag1 C20 120.4(10) . . . . ?
C18 C19 Ag1 C11 -36.8(8) . . . . ?
C20 C19 Ag1 C11 -157.2(5) . . . . ?
C18 C19 Ag1 C4 100.5(8) . . . . ?
C20 C19 Ag1 C4 -19.9(8) . . . . ?
O2 S1 C24 F3 174.2(9) . . . . ?
O3 S1 C24 F3 -66.0(10) . . . . ?
O1 S1 C24 F3 51.6(11) . . . . ?
O2 S1 C24 F2 -62.0(12) . . . . ?
O3 S1 C24 F2 57.8(12) . . . . ?
O1 S1 C24 F2 175.4(11) . . . . ?
O2 S1 C24 F1 57.0(8) . . . . ?
O3 S1 C24 F1 176.8(7) . . . . ?
O1 S1 C24 F1 -65.6(9) . . . . ?
C11B C12B Ag2 O1B -93.8(6) . . . . ?
C13B C12B Ag2 O1B 145.9(6) . . . . ?
C11B C12B Ag2 C3B 9.9(9) . . . . ?
C13B C12B Ag2 C3B -110.5(8) . . . . ?
C11B C12B Ag2 C20B 150.5(6) . . . . ?
C13B C12B Ag2 C20B 30.2(8) . . . . ?
C13B C12B Ag2 C11B -120.4(9) . . . . ?
C11B C12B Ag2 C4B -2.0(6) . . . . ?
C13B C12B Ag2 C4B -122.3(6) . . . . ?
C11B C12B Ag2 C19B 156.7(6) . . . . ?
C13B C12B Ag2 C19B 36.3(7) . . . . ?
C4B C3B Ag2 C12B -20.9(10) . . . . ?
C2B C3B Ag2 C12B 95.8(12) . . . . ?
C4B C3B Ag2 O1B 89.1(7) . . . . ?
C2B C3B Ag2 O1B -154.2(11) . . . . ?
C4B C3B Ag2 C20B -169.8(7) . . . . ?
C2B C3B Ag2 C20B -53.1(11) . . . . ?
C4B C3B Ag2 C11B -15.1(8) . . . . ?
C2B C3B Ag2 C11B 101.6(11) . . . . ?
C2B C3B Ag2 C4B 116.7(14) . . . . ?
C4B C3B Ag2 C19B -164.9(7) . . . . ?
C2B C3B Ag2 C19B -48.2(12) . . . . ?
C21B C20B Ag2 C12B -107.5(10) . . . . ?
C19B C20B Ag2 C12B 11.9(8) . . . . ?
C21B C20B Ag2 O1B 134.1(9) . . . . ?
C19B C20B Ag2 O1B -106.4(6) . . . . ?
C21B C20B Ag2 C3B 51.8(9) . . . . ?
C19B C20B Ag2 C3B 171.2(7) . . . . ?
C21B C20B Ag2 C11B -74.8(14) . . . . ?
C19B C20B Ag2 C11B 44.6(12) . . . . ?
C21B C20B Ag2 C4B 46.1(10) . . . . ?
C19B C20B Ag2 C4B 165.6(7) . . . . ?
C21B C20B Ag2 C19B -119.4(11) . . . . ?
C10B C11B Ag2 C12B 118.0(10) . . . . ?
C10B C11B Ag2 O1B -146.5(7) . . . . ?
C12B C11B Ag2 O1B 95.5(5) . . . . ?
C10B C11B Ag2 C3B -56.0(8) . . . . ?
C12B C11B Ag2 C3B -174.0(5) . . . . ?
C10B C11B Ag2 C20B 63.2(12) . . . . ?
C12B C11B Ag2 C20B -54.9(11) . . . . ?
C10B C11B Ag2 C4B -63.7(8) . . . . ?
C12B C11B Ag2 C4B 178.3(6) . . . . ?
C10B C11B Ag2 C19B 89.4(8) . . . . ?
C12B C11B Ag2 C19B -28.7(7) . . . . ?
C5B C4B Ag2 C12B 45.9(10) . . . . ?
C3B C4B Ag2 C12B 167.3(7) . . . . ?
C5B C4B Ag2 O1B 150.9(10) . . . . ?
C3B C4B Ag2 O1B -87.7(7) . . . . ?
C5B C4B Ag2 C3B -121.4(12) . . . . ?
C5B C4B Ag2 C20B -110.5(10) . . . . ?
C3B C4B Ag2 C20B 10.9(8) . . . . ?
C5B C4B Ag2 C11B 44.9(9) . . . . ?
C3B C4B Ag2 C11B 166.2(7) . . . . ?
C5B C4B Ag2 C19B -98.6(11) . . . . ?
C3B C4B Ag2 C19B 22.8(10) . . . . ?
C18B C19B Ag2 C12B -53.1(8) . . . . ?
C20B C19B Ag2 C12B -170.4(7) . . . . ?
C18B C19B Ag2 O1B -161.8(8) . . . . ?
C20B C19B Ag2 O1B 81.0(7) . . . . ?
C18B C19B Ag2 C3B 107.8(8) . . . . ?
C20B C19B Ag2 C3B -9.4(8) . . . . ?
C18B C19B Ag2 C20B 117.2(11) . . . . ?
C18B C19B Ag2 C11B -38.3(9) . . . . ?
C20B C19B Ag2 C11B -155.5(6) . . . . ?
C18B C19B Ag2 C4B 95.4(10) . . . . ?
C20B C19B Ag2 C4B -21.8(10) . . . . ?
O3B S1B O1B Ag2 120.5(5) . . . . ?
O2B S1B O1B Ag2 -15.0(7) . . . . ?
C24B S1B O1B Ag2 -127.2(5) . . . . ?
C12B Ag2 O1B S1B -53.2(6) . . . . ?
C3B Ag2 O1B S1B 159.4(7) . . . . ?
C20B Ag2 O1B S1B 79.4(7) . . . . ?
C11B Ag2 O1B S1B -86.5(6) . . . . ?
C4B Ag2 O1B S1B -169.5(6) . . . . ?
C19B Ag2 O1B S1B 48.2(6) . . . . ?
O3B S1B C24B F3B 60.2(10) . . . . ?
O1B S1B C24B F3B -60.3(10) . . . . ?
O2B S1B C24B F3B -179.2(8) . . . . ?
O3B S1B C24B F1B -176.2(8) . . . . ?
O1B S1B C24B F1B 63.3(9) . . . . ?
O2B S1B C24B F1B -55.6(9) . . . . ?
O3B S1B C24B F2B -60.0(9) . . . . ?
O1B S1B C24B F2B 179.5(8) . . . . ?
O2B S1B C24B F2B 60.7(9) . . . . ?
C12C C11C Ag3 C3C -155.9(12) . . . . ?
C10C C11C Ag3 C3C -31.3(14) . . . . ?
C12C C11C Ag3 C20C -10.5(19) . . . . ?
C10C C11C Ag3 C20C 114.0(15) . . . . ?
C10C C11C Ag3 C12C 124.5(16) . . . . ?
C12C C11C Ag3 O1C 124.4(11) . . . . ?
C10C C11C Ag3 O1C -111.0(10) . . . . ?
C12C C11C Ag3 C19C 2.9(14) . . . . ?
C10C C11C Ag3 C19C 127.4(11) . . . . ?
C12C C11C Ag3 C4C -160.6(12) . . . . ?
C10C C11C Ag3 C4C -36.1(11) . . . . ?
C4C C3C Ag3 C11C -10(2) . . . . ?
C2C C3C Ag3 C11C 102.5(19) . . . . ?
C4C C3C Ag3 C20C -171(2) . . . . ?
C2C C3C Ag3 C20C -58.7(19) . . . . ?
C4C C3C Ag3 C12C -36(3) . . . . ?
C2C C3C Ag3 C12C 77(3) . . . . ?
C4C C3C Ag3 O1C 77.4(18) . . . . ?
C2C C3C Ag3 O1C -170(2) . . . . ?
C4C C3C Ag3 C19C -170.3(18) . . . . ?
C2C C3C Ag3 C19C -58(2) . . . . ?
C2C C3C Ag3 C4C 113(3) . . . . ?
C19C C20C Ag3 C11C 25(2) . . . . ?
C21C C20C Ag3 C11C -101(2) . . . . ?
C19C C20C Ag3 C3C 177.9(18) . . . . ?
C21C C20C Ag3 C3C 52.1(18) . . . . ?
C19C C20C Ag3 C12C 19.4(19) . . . . ?
C21C C20C Ag3 C12C -106.3(17) . . . . ?
C19C C20C Ag3 O1C -106.5(16) . . . . ?
C21C C20C Ag3 O1C 127.8(16) . . . . ?
C21C C20C Ag3 C19C -126(3) . . . . ?
C19C C20C Ag3 C4C 173.6(16) . . . . ?
C21C C20C Ag3 C4C 47.9(19) . . . . ?
C13C C12C Ag3 C11C -120.1(19) . . . . ?
C11C C12C Ag3 C3C 44(2) . . . . ?
C13C C12C Ag3 C3C -76.1(19) . . . . ?
C11C C12C Ag3 C20C 173.4(12) . . . . ?
C13C C12C Ag3 C20C 53.3(15) . . . . ?
C11C C12C Ag3 O1C -61.3(12) . . . . ?
C13C C12C Ag3 O1C 178.6(11) . . . . ?
C11C C12C Ag3 C19C -177.5(12) . . . . ?
C13C C12C Ag3 C19C 62.4(13) . . . . ?
C11C C12C Ag3 C4C 24.2(15) . . . . ?
C13C C12C Ag3 C4C -96.0(13) . . . . ?
C20C C19C Ag3 C11C -164.1(15) . . . . ?
C18C C19C Ag3 C11C -45.4(18) . . . . ?
C20C C19C Ag3 C3C -2.2(19) . . . . ?
C18C C19C Ag3 C3C 116.4(16) . . . . ?
C18C C19C Ag3 C20C 119(3) . . . . ?
C20C C19C Ag3 C12C -162.7(17) . . . . ?
C18C C19C Ag3 C12C -44.0(16) . . . . ?
C20C C19C Ag3 O1C 85.0(17) . . . . ?
C18C C19C Ag3 O1C -156.3(14) . . . . ?
C20C C19C Ag3 C4C -9(2) . . . . ?
C18C C19C Ag3 C4C 109.6(17) . . . . ?
C3C C4C Ag3 C11C 171.8(18) . . . . ?
C5C C4C Ag3 C11C 51(2) . . . . ?
C5C C4C Ag3 C3C -121(3) . . . . ?
C3C C4C Ag3 C20C 9(2) . . . . ?
C5C C4C Ag3 C20C -112(2) . . . . ?
C3C C4C Ag3 C12C 159.9(16) . . . . ?
C5C C4C Ag3 C12C 39(2) . . . . ?
C3C C4C Ag3 O1C -96.0(19) . . . . ?
C5C C4C Ag3 O1C 143(2) . . . . ?
C3C C4C Ag3 C19C 14(2) . . . . ?
C5C C4C Ag3 C19C -107(2) . . . . ?
O2C S1C O1C Ag3 -125.1(7) . . . . ?
O3C S1C O1C Ag3 9.7(9) . . . . ?
C24C S1C O1C Ag3 119.3(9) . . . . ?
C11C Ag3 O1C S1C -94.5(7) . . . . ?
C3C Ag3 O1C S1C 138.8(10) . . . . ?
C20C Ag3 O1C S1C 60.6(9) . . . . ?
C12C Ag3 O1C S1C -68.7(8) . . . . ?
C19C Ag3 O1C S1C 30.5(9) . . . . ?
C4C Ag3 O1C S1C 167.1(10) . . . . ?
O2C S1C C24C F3C -179.3(17) . . . . ?
O1C S1C C24C F3C -56(2) . . . . ?
O3C S1C C24C F3C 62.5(19) . . . . ?
O2C S1C C24C F2C 49(2) . . . . ?
O1C S1C C24C F2C 172.8(16) . . . . ?
O3C S1C C24C F2C -68.8(18) . . . . ?
O2C S1C C24C F1C -66.1(16) . . . . ?
O1C S1C C24C F1C 57.3(15) . . . . ?
O3C S1C C24C F1C 175.7(13) . . . . ?
C11D C12D Ag4 O1D -107.3(3) . . . . ?
C13D C12D Ag4 O1D 134.3(4) . . . . ?
C11D C12D Ag4 C3D 5.7(7) . . . . ?
C13D C12D Ag4 C3D -112.7(8) . . . . ?
C11D C12D Ag4 C20D 156.1(3) . . . . ?
C13D C12D Ag4 C20D 37.7(3) . . . . ?
C13D C12D Ag4 C11D -118.37(7) . . . . ?
C11D C12D Ag4 C4D -2.7(5) . . . . ?
C13D C12D Ag4 C4D -121.1(5) . . . . ?
C11D C12D Ag4 C19D 160.0(2) . . . . ?
C13D C12D Ag4 C19D 41.7(3) . . . . ?
C4D C3D Ag4 O1D 96.8(11) . . . . ?
C2D C3D Ag4 O1D -144.1(11) . . . . ?
C4D C3D Ag4 C12D -15.7(15) . . . . ?
C2D C3D Ag4 C12D 103.4(11) . . . . ?
C4D C3D Ag4 C20D -171.2(11) . . . . ?
C2D C3D Ag4 C20D -52.1(11) . . . . ?
C4D C3D Ag4 C11D -12.3(12) . . . . ?
C2D C3D Ag4 C11D 106.8(11) . . . . ?
C2D C3D Ag4 C4D 119.1(17) . . . . ?
C4D C3D Ag4 C19D -167.1(10) . . . . ?
C2D C3D Ag4 C19D -48.0(12) . . . . ?
C21D C20D Ag4 O1D 151.0(4) . . . . ?
C19D C20D Ag4 O1D -90.2(4) . . . . ?
C21D C20D Ag4 C12D -111.1(4) . . . . ?
C19D C20D Ag4 C12D 7.7(4) . . . . ?
C21D C20D Ag4 C3D 54.0(5) . . . . ?
C19D C20D Ag4 C3D 172.8(4) . . . . ?
C21D C20D Ag4 C11D -84.9(7) . . . . ?
C19D C20D Ag4 C11D 33.9(7) . . . . ?
C21D C20D Ag4 C4D 49.7(5) . . . . ?
C19D C20D Ag4 C4D 168.5(5) . . . . ?
C21D C20D Ag4 C19D -118.81(7) . . . . ?
C12D C11D Ag4 O1D 77.9(3) . . . . ?
C10D C11D Ag4 O1D -165.1(4) . . . . ?
C10D C11D Ag4 C12D 116.99(10) . . . . ?
C12D C11D Ag4 C3D -176.7(4) . . . . ?
C10D C11D Ag4 C3D -59.7(4) . . . . ?
C12D C11D Ag4 C20D -43.8(6) . . . . ?
C10D C11D Ag4 C20D 73.2(6) . . . . ?
C12D C11D Ag4 C4D 177.7(4) . . . . ?
C10D C11D Ag4 C4D -65.3(4) . . . . ?
C12D C11D Ag4 C19D -23.9(3) . . . . ?
C10D C11D Ag4 C19D 93.1(3) . . . . ?
C3D C4D Ag4 O1D -87.3(11) . . . . ?
C5D C4D Ag4 O1D 146.7(10) . . . . ?
C3D C4D Ag4 C12D 170.5(9) . . . . ?
C5D C4D Ag4 C12D 44.4(11) . . . . ?
C5D C4D Ag4 C3D -126.0(16) . . . . ?
C3D C4D Ag4 C20D 9.4(12) . . . . ?
C5D C4D Ag4 C20D -116.6(10) . . . . ?
C3D C4D Ag4 C11D 169.0(11) . . . . ?
C5D C4D Ag4 C11D 43.0(10) . . . . ?
C3D C4D Ag4 C19D 18.9(15) . . . . ?
C5D C4D Ag4 C19D -107.1(12) . . . . ?
C18D C19D Ag4 O1D -152.2(4) . . . . ?
C20D C19D Ag4 O1D 91.2(4) . . . . ?
C18D C19D Ag4 C12D -57.0(3) . . . . ?
C20D C19D Ag4 C12D -173.5(3) . . . . ?
C18D C19D Ag4 C3D 108.6(5) . . . . ?
C20D C19D Ag4 C3D -7.9(5) . . . . ?
C18D C19D Ag4 C20D 116.53(10) . . . . ?
C18D C19D Ag4 C11D -44.5(3) . . . . ?
C20D C19D Ag4 C11D -161.1(3) . . . . ?
C18D C19D Ag4 C4D 99.2(7) . . . . ?
C20D C19D Ag4 C4D -17.4(7) . . . . ?
O3D S1D O1D Ag4 -20.1(13) . . . . ?
O2D S1D O1D Ag4 -150.5(9) . . . . ?
C24D S1D O1D Ag4 106.5(11) . . . . ?
C12D Ag4 O1D S1D 143.1(10) . . . . ?
C3D Ag4 O1D S1D -8.2(11) . . . . ?
C20D Ag4 O1D S1D -93.1(10) . . . . ?
C11D Ag4 O1D S1D 111.5(10) . . . . ?
C4D Ag4 O1D S1D 19.2(11) . . . . ?
C19D Ag4 O1D S1D -124.1(10) . . . . ?
O1D S1D C24D F1D 60.0(13) . . . . ?
O3D S1D C24D F1D -167.7(11) . . . . ?
O2D S1D C24D F1D -54.4(12) . . . . ?
O1D S1D C24D F2D 165.8(12) . . . . ?
O3D S1D C24D F2D -61.9(13) . . . . ?
O2D S1D C24D F2D 51.4(13) . . . . ?
O1D S1D C24D F3D -60.6(14) . . . . ?
O3D S1D C24D F3D 71.7(13) . . . . ?
O2D S1D C24D F3D -175.0(12) . . . . ?
C50 C51 C52 C55 -67(3) . . . . ?
C54 C53 C55 C52 -16(5) . . . . ?
C54 C53 C55 C51 -109(6) . . . . ?
C51 C52 C55 C53 -146(4) . . . . ?
C52 C51 C55 C53 120(6) . . . . ?
C50 C51 C55 C53 -107(6) . . . . ?
C50 C51 C55 C52 133(3) . . . . ?
